data_4341034
loop_
_publ_author_name
'Ciabatti, Iacopo'
'Femoni, Cristina'
'Hayatifar, Mohammad'
'Iapalucci, Maria Carmela'
'Ienco, Andrea'
'Longoni, Giuliano'
'Manca, Gabriele'
'Zacchini, Stefano'

_publ_section_title
;
 Octahedral co-carbide carbonyl clusters decorated by
 [AuPPh&#x2083;]&#x207A; fragments: synthesis, structural isomerism, and
 aurophilic interactions of
 Co&#x2086;C(CO)&#x2081;&#x2082;(AuPPh&#x2083;)&#x2084;.
;
_journal_issue 18
_journal_name_full 'Inorganic chemistry'
_journal_page_first 9761
_journal_page_last 9770
_journal_paper_doi 10.1021/ic501346a
_journal_volume 53
_journal_year 2014
_chemical_formula_sum 'C89 H68 Au4 Co6 O13 P4'
_chemical_formula_weight 2610.76
_chemical_name_systematic
; 
 ? 
;
_space_group_IT_number 14
_symmetry_cell_setting monoclinic
_symmetry_space_group_name_Hall '-P 2yn'
_symmetry_space_group_name_H-M 'P 1 21/n 1'
_atom_sites_solution_hydrogens geom
_atom_sites_solution_primary direct
_atom_sites_solution_secondary difmap
_audit_creation_method SHELXL-97
_cell_angle_alpha 90.00
_cell_angle_beta 90.652(2)
_cell_angle_gamma 90.00
_cell_formula_units_Z 4
_cell_length_a 14.229(3)
_cell_length_b 14.397(3)
_cell_length_c 42.721(8)
_cell_measurement_reflns_used 5330
_cell_measurement_temperature 293(2)
_cell_measurement_theta_max 18.743
_cell_measurement_theta_min 2.217
_cell_volume 8751(3)
_computing_cell_refinement 'APEX2 (Bruker AXS, 2006)'
_computing_data_collection 'APEX2 (Bruker AXS, 2006)'
_computing_data_reduction 'SAINT (Bruker AXS, 2004)'
_computing_molecular_graphics 'SCHAKAL99 (Keller, 1999)'
_computing_publication_material 'XCIF (Bruker AXS, 2001)'
_computing_structure_refinement 'SHELXL-97 (Sheldrick, 1997)'
_computing_structure_solution 'SHELXS-97 (Sheldrick, 1990)'
_diffrn_ambient_temperature 293(2)
_diffrn_measured_fraction_theta_full 0.998
_diffrn_measured_fraction_theta_max 0.998
_diffrn_measurement_device_type 'CCD area detector'
_diffrn_measurement_method 'phi and omega scans'
_diffrn_radiation_monochromator graphite
_diffrn_radiation_source 'fine-focus sealed tube'
_diffrn_radiation_type MoK\a
_diffrn_radiation_wavelength 0.71073
_diffrn_reflns_av_R_equivalents 0.3096
_diffrn_reflns_av_unetI/netI 0.2229
_diffrn_reflns_limit_h_max 14
_diffrn_reflns_limit_h_min -14
_diffrn_reflns_limit_k_max 15
_diffrn_reflns_limit_k_min -15
_diffrn_reflns_limit_l_max 45
_diffrn_reflns_limit_l_min -45
_diffrn_reflns_number 59375
_diffrn_reflns_theta_full 22.00
_diffrn_reflns_theta_max 22.00
_diffrn_reflns_theta_min 1.49
_exptl_absorpt_coefficient_mu 7.916
_exptl_absorpt_correction_T_max 0.4763
_exptl_absorpt_correction_T_min 0.3640
_exptl_absorpt_correction_type empirical
_exptl_absorpt_process_details
;
 Data were corrected for Lorentz polarization and absorption
 effects (empirical absorption corrections SADABS).
 R(int) = 0.1183 (selected reflections only, before parameter refinement)
 R(int) = 0.0664 (selected reflections only, after parameter refinement)
;
_exptl_crystal_colour orange
_exptl_crystal_density_diffrn 1.982
_exptl_crystal_density_method 'not measured'
_exptl_crystal_description plate
_exptl_crystal_F_000 4976
_exptl_crystal_size_max 0.16
_exptl_crystal_size_mid 0.12
_exptl_crystal_size_min 0.11
_refine_diff_density_max 2.009
_refine_diff_density_min -1.114
_refine_diff_density_rms 0.247
_refine_ls_extinction_coef 0.00302(16)
_refine_ls_extinction_expression Fc^*^=kFc[1+0.001xFc^2^\l^3^/sin(2\q)]^-1/4^
_refine_ls_extinction_method SHELXL
_refine_ls_goodness_of_fit_ref 1.123
_refine_ls_hydrogen_treatment constr
_refine_ls_matrix_type full
_refine_ls_number_parameters 877
_refine_ls_number_reflns 10698
_refine_ls_number_restraints 580
_refine_ls_restrained_S_all 1.093
_refine_ls_R_factor_all 0.2401
_refine_ls_R_factor_gt 0.1253
_refine_ls_shift/su_max 0.001
_refine_ls_shift/su_mean 0.000
_refine_ls_structure_factor_coef Fsqd
_refine_ls_weighting_details 'calc w=1/[\s^2^(Fo^2^)+(0.0842P)^2^+442.8563P] where P=(Fo^2^+2Fc^2^)/3'
_refine_ls_weighting_scheme calc
_refine_ls_wR_factor_gt 0.2626
_refine_ls_wR_factor_ref 0.3134
_reflns_number_gt 4869
_reflns_number_total 10698
_reflns_threshold_expression >2sigma(I)
_cod_data_source_file ic501346a_si_002.cif
_cod_data_source_block II
_cod_depositor_comments
;
The following automatic conversions were performed:

'_symmetry_cell_setting' value 'Monoclinic' changed to 'monoclinic'
according to
/home/saulius/struct/COD-crude-data--automatic-downloads/rss-feeds/ACS/lib/dictionaries/cif_core.dic
dictionary named 'cif_core.dic' version 2.4.2 from 2011-04-26.

Automatic conversion script
Id: cif_fix_values 2281 2013-09-26 08:29:07Z andrius 

 Adding full bibliography for 4341033--4341037.cif.
;
_cod_original_sg_symbol_H-M P2(1)/n
_cod_database_code 4341034

loop_
_symmetry_equiv_pos_as_xyz
'x, y, z'
'-x+1/2, y+1/2, -z+1/2'
'-x, -y, -z'
'x-1/2, -y-1/2, z-1/2'

loop_
_atom_site_label
_atom_site_type_symbol
_atom_site_fract_x
_atom_site_fract_y
_atom_site_fract_z
_atom_site_U_iso_or_equiv
_atom_site_adp_type
_atom_site_occupancy
_atom_site_symmetry_multiplicity
_atom_site_calc_flag
_atom_site_refinement_flags
Co1 Co 0.5052(4) 0.6093(4) 0.12484(15) 0.0680(18) Uani 1 1 d U
Co2 Co 0.3807(5) 0.7604(4) 0.12685(17) 0.079(2) Uani 1 1 d .
Co3 Co 0.5240(4) 0.7527(4) 0.16879(16) 0.0669(19) Uani 1 1 d .
Co4 Co 0.6383(4) 0.7231(4) 0.12322(16) 0.0727(19) Uani 1 1 d .
Co5 Co 0.4833(5) 0.7301(4) 0.08240(17) 0.0737(19) Uani 1 1 d .
Co6 Co 0.5119(5) 0.8723(4) 0.12323(16) 0.074(2) Uani 1 1 d .
Au1 Au 0.57120(14) 0.58233(13) 0.18524(5) 0.0754(8) Uani 1 1 d .
Au2 Au 0.38034(13) 0.62844(13) 0.17287(5) 0.0756(7) Uani 1 1 d .
Au3 Au 0.69007(15) 0.88340(13) 0.10024(5) 0.0784(8) Uani 1 1 d .
Au4 Au 0.66630(15) 0.72018(14) 0.06348(5) 0.0822(8) Uani 1 1 d .
C1 C 0.516(3) 0.743(3) 0.1279(9) 0.054(11) Uani 1 1 d U
C2 C 0.752(4) 0.721(4) 0.1291(15) 0.115(12) Uani 1 1 d U
C3 C 0.642(4) 0.587(4) 0.1176(15) 0.089(10) Uani 1 1 d U
C4 C 0.477(4) 0.492(3) 0.1327(13) 0.098(10) Uani 1 1 d U
C5 C 0.478(4) 0.603(4) 0.0824(13) 0.105(10) Uani 1 1 d U
C6 C 0.351(4) 0.749(4) 0.0833(13) 0.090(10) Uani 1 1 d U
C7 C 0.480(3) 0.752(4) 0.0457(15) 0.098(11) Uani 1 1 d U
C8 C 0.467(6) 0.779(4) 0.2016(19) 0.161(17) Uani 1 1 d U
C9 C 0.511(4) 0.959(5) 0.0926(16) 0.124(13) Uani 1 1 d U
C10 C 0.634(4) 0.762(3) 0.1792(16) 0.118(13) Uani 1 1 d U
C11 C 0.540(5) 0.930(5) 0.1561(17) 0.139(14) Uani 1 1 d U
C12 C 0.373(3) 0.884(4) 0.1260(14) 0.101(11) Uani 1 1 d U
C13 C 0.275(6) 0.744(6) 0.1357(17) 0.151(16) Uani 1 1 d U
O2 O 0.844(3) 0.721(3) 0.1315(9) 0.116(11) Uani 1 1 d U
O3 O 0.690(2) 0.534(3) 0.1132(9) 0.094(10) Uani 1 1 d U
O4 O 0.458(2) 0.413(2) 0.1330(8) 0.099(10) Uani 1 1 d U
O5 O 0.447(3) 0.542(2) 0.0609(8) 0.107(10) Uani 1 1 d U
O6 O 0.282(2) 0.758(2) 0.0670(8) 0.091(10) Uani 1 1 d U
O7 O 0.475(2) 0.773(3) 0.0170(9) 0.103(11) Uani 1 1 d U
O8 O 0.421(4) 0.805(3) 0.2253(11) 0.162(17) Uani 1 1 d U
O9 O 0.507(3) 0.995(3) 0.0702(10) 0.127(12) Uani 1 1 d U
O10 O 0.708(2) 0.775(2) 0.1955(10) 0.120(12) Uani 1 1 d U
O11 O 0.560(3) 0.982(3) 0.1759(11) 0.139(14) Uani 1 1 d U
O12 O 0.328(2) 0.958(2) 0.1303(9) 0.099(10) Uani 1 1 d U
O13 O 0.183(3) 0.737(3) 0.1357(11) 0.152(15) Uani 1 1 d U
P1 P 0.6414(9) 0.4791(8) 0.2178(3) 0.075(4) Uani 1 1 d .
C101 C 0.7626(18) 0.457(2) 0.2115(10) 0.103(8) Uani 1 1 d GU
C102 C 0.835(3) 0.451(2) 0.2337(7) 0.103(8) Uani 1 1 d GU
H102 H 0.8235 0.4684 0.2543 0.123 Uiso 1 1 calc R
C103 C 0.923(2) 0.420(2) 0.2250(8) 0.103(8) Uani 1 1 d GU
H103 H 0.9711 0.4165 0.2399 0.124 Uiso 1 1 calc R
C104 C 0.9395(18) 0.395(2) 0.1942(9) 0.104(8) Uani 1 1 d GU
H104 H 0.9987 0.3743 0.1884 0.125 Uiso 1 1 calc R
C105 C 0.868(3) 0.401(2) 0.1720(7) 0.104(8) Uani 1 1 d GU
H105 H 0.8786 0.3839 0.1513 0.125 Uiso 1 1 calc R
C106 C 0.779(2) 0.432(2) 0.1806(9) 0.103(8) Uani 1 1 d GU
H106 H 0.7310 0.4357 0.1658 0.124 Uiso 1 1 calc R
C107 C 0.587(2) 0.3626(16) 0.2173(8) 0.095(7) Uani 1 1 d GU
C108 C 0.6393(18) 0.286(2) 0.2270(8) 0.096(7) Uani 1 1 d GU
H108 H 0.7007 0.2936 0.2342 0.115 Uiso 1 1 calc R
C109 C 0.600(2) 0.1977(18) 0.2258(8) 0.096(7) Uani 1 1 d GU
H109 H 0.6346 0.1464 0.2323 0.115 Uiso 1 1 calc R
C110 C 0.508(2) 0.1862(16) 0.2150(8) 0.096(7) Uani 1 1 d GU
H110 H 0.4815 0.1272 0.2142 0.115 Uiso 1 1 calc R
C111 C 0.4559(18) 0.263(2) 0.2053(8) 0.095(7) Uani 1 1 d GU
H111 H 0.3945 0.2551 0.1981 0.115 Uiso 1 1 calc R
C112 C 0.496(2) 0.3510(17) 0.2065(8) 0.095(7) Uani 1 1 d GU
H112 H 0.4607 0.4023 0.2000 0.114 Uiso 1 1 calc R
C113 C 0.640(2) 0.517(2) 0.2583(6) 0.099(8) Uani 1 1 d GU
C114 C 0.651(2) 0.4545(17) 0.2830(9) 0.099(8) Uani 1 1 d GU
H114 H 0.6573 0.3913 0.2790 0.119 Uiso 1 1 calc R
C115 C 0.651(2) 0.487(2) 0.3137(7) 0.099(8) Uani 1 1 d GU
H115 H 0.6588 0.4453 0.3302 0.119 Uiso 1 1 calc R
C116 C 0.641(2) 0.581(2) 0.3196(6) 0.099(8) Uani 1 1 d GU
H116 H 0.6420 0.6028 0.3402 0.119 Uiso 1 1 calc R
C117 C 0.631(2) 0.6432(17) 0.2949(9) 0.099(8) Uani 1 1 d GU
H117 H 0.6238 0.7064 0.2989 0.119 Uiso 1 1 calc R
C118 C 0.630(2) 0.611(2) 0.2643(7) 0.099(8) Uani 1 1 d GU
H118 H 0.6224 0.6524 0.2477 0.119 Uiso 1 1 calc R
P2 P 0.2652(7) 0.5602(8) 0.2020(3) 0.066(4) Uani 1 1 d .
C201 C 0.235(2) 0.4412(17) 0.1896(9) 0.104(9) Uani 1 1 d GU
C202 C 0.208(2) 0.371(2) 0.2097(7) 0.104(9) Uani 1 1 d GU
H202 H 0.2023 0.3824 0.2310 0.125 Uiso 1 1 calc R
C203 C 0.187(2) 0.283(2) 0.1979(8) 0.104(9) Uani 1 1 d GU
H203 H 0.1688 0.2357 0.2114 0.125 Uiso 1 1 calc R
C204 C 0.195(2) 0.2654(17) 0.1660(9) 0.105(9) Uani 1 1 d GU
H204 H 0.1819 0.2066 0.1582 0.126 Uiso 1 1 calc R
C205 C 0.223(2) 0.336(2) 0.1459(7) 0.105(9) Uani 1 1 d GU
H205 H 0.2284 0.3243 0.1246 0.126 Uiso 1 1 calc R
C206 C 0.243(2) 0.424(2) 0.1577(9) 0.105(9) Uani 1 1 d GU
H206 H 0.2619 0.4709 0.1443 0.126 Uiso 1 1 calc R
C207 C 0.1559(19) 0.623(2) 0.1996(8) 0.101(8) Uani 1 1 d GU
C208 C 0.074(2) 0.5864(17) 0.1869(8) 0.101(8) Uani 1 1 d GU
H208 H 0.0728 0.5254 0.1797 0.122 Uiso 1 1 calc R
C209 C -0.0070(19) 0.641(2) 0.1848(8) 0.101(8) Uani 1 1 d GU
H209 H -0.0620 0.6157 0.1763 0.122 Uiso 1 1 calc R
C210 C -0.0057(19) 0.732(2) 0.1956(8) 0.102(8) Uani 1 1 d GU
H210 H -0.0597 0.7679 0.1942 0.122 Uiso 1 1 calc R
C211 C 0.076(2) 0.7687(17) 0.2083(8) 0.102(8) Uani 1 1 d GU
H211 H 0.0774 0.8297 0.2155 0.122 Uiso 1 1 calc R
C212 C 0.1572(19) 0.715(2) 0.2103(8) 0.101(8) Uani 1 1 d GU
H212 H 0.2122 0.7394 0.2188 0.122 Uiso 1 1 calc R
C213 C 0.287(2) 0.548(2) 0.2433(6) 0.088(7) Uani 1 1 d GU
C214 C 0.378(2) 0.546(2) 0.2557(7) 0.088(7) Uani 1 1 d GU
H214 H 0.4288 0.5537 0.2426 0.106 Uiso 1 1 calc R
C215 C 0.3916(17) 0.531(2) 0.2875(8) 0.089(7) Uani 1 1 d GU
H215 H 0.4523 0.5294 0.2958 0.107 Uiso 1 1 calc R
C216 C 0.315(2) 0.519(2) 0.3070(6) 0.090(7) Uani 1 1 d GU
H216 H 0.3245 0.5091 0.3284 0.108 Uiso 1 1 calc R
C217 C 0.2243(19) 0.521(2) 0.2946(8) 0.090(7) Uani 1 1 d GU
H217 H 0.1731 0.5131 0.3077 0.108 Uiso 1 1 calc R
C218 C 0.2102(17) 0.536(2) 0.2628(8) 0.089(7) Uani 1 1 d GU
H218 H 0.1495 0.5374 0.2545 0.106 Uiso 1 1 calc R
P3 P 0.7753(11) 1.0072(9) 0.0817(3) 0.083(4) Uani 1 1 d .
C301 C 0.730(2) 1.1225(17) 0.0935(8) 0.101(8) Uani 1 1 d GU
C302 C 0.684(2) 1.1239(16) 0.1221(8) 0.100(8) Uani 1 1 d GU
H302 H 0.6770 1.0692 0.1334 0.120 Uiso 1 1 calc R
C303 C 0.650(2) 1.207(2) 0.1338(7) 0.101(8) Uani 1 1 d GU
H303 H 0.6193 1.2081 0.1530 0.121 Uiso 1 1 calc R
C304 C 0.661(2) 1.2889(16) 0.1170(8) 0.101(8) Uani 1 1 d GU
H304 H 0.6380 1.3445 0.1248 0.122 Uiso 1 1 calc R
C305 C 0.707(2) 1.2875(17) 0.0884(8) 0.102(8) Uani 1 1 d GU
H305 H 0.7143 1.3422 0.0771 0.122 Uiso 1 1 calc R
C306 C 0.741(2) 1.204(2) 0.0767(7) 0.101(8) Uani 1 1 d GU
H306 H 0.7720 1.2033 0.0576 0.122 Uiso 1 1 calc R
C307 C 0.771(3) 1.020(2) 0.0398(6) 0.105(8) Uani 1 1 d GU
C308 C 0.852(2) 0.990(2) 0.0253(9) 0.105(8) Uani 1 1 d GU
H308 H 0.9019 0.9668 0.0372 0.126 Uiso 1 1 calc R
C309 C 0.860(2) 0.995(2) -0.0071(9) 0.105(8) Uani 1 1 d GU
H309 H 0.9142 0.9749 -0.0168 0.126 Uiso 1 1 calc R
C310 C 0.786(3) 1.030(2) -0.0250(6) 0.105(8) Uani 1 1 d GU
H310 H 0.7904 1.0332 -0.0467 0.126 Uiso 1 1 calc R
C311 C 0.704(2) 1.060(2) -0.0105(9) 0.105(8) Uani 1 1 d GU
H311 H 0.6544 1.0834 -0.0225 0.126 Uiso 1 1 calc R
C312 C 0.697(2) 1.055(2) 0.0219(9) 0.105(8) Uani 1 1 d GU
H312 H 0.6421 1.0753 0.0316 0.126 Uiso 1 1 calc R
C313 C 0.900(2) 1.005(3) 0.0931(10) 0.138(10) Uani 1 1 d GU
C314 C 0.945(3) 0.925(3) 0.1038(10) 0.138(10) Uani 1 1 d GU
H314 H 0.9112 0.8700 0.1060 0.165 Uiso 1 1 calc R
C315 C 1.040(3) 0.927(3) 0.1114(9) 0.138(10) Uani 1 1 d GU
H315 H 1.0702 0.8740 0.1185 0.166 Uiso 1 1 calc R
C316 C 1.090(2) 1.010(3) 0.1082(9) 0.139(10) Uani 1 1 d GU
H316 H 1.1541 1.0112 0.1132 0.167 Uiso 1 1 calc R
C317 C 1.045(3) 1.089(3) 0.0975(10) 0.139(10) Uani 1 1 d GU
H317 H 1.0789 1.1444 0.0954 0.167 Uiso 1 1 calc R
C318 C 0.950(3) 1.087(3) 0.0899(9) 0.138(10) Uani 1 1 d GU
H318 H 0.9199 1.1403 0.0828 0.166 Uiso 1 1 calc R
P4 P 0.7393(12) 0.6777(12) 0.0182(4) 0.110(3) Uani 1 1 d U
C401 C 0.859(2) 0.719(3) 0.0162(10) 0.118(4) Uani 1 1 d GU
C402 C 0.903(3) 0.736(3) -0.0122(8) 0.118(4) Uani 1 1 d GU
H402 H 0.8697 0.7268 -0.0309 0.142 Uiso 1 1 calc R
C403 C 0.995(3) 0.766(3) -0.0126(8) 0.118(4) Uani 1 1 d GU
H403 H 1.0246 0.7769 -0.0316 0.142 Uiso 1 1 calc R
C404 C 1.045(2) 0.779(3) 0.0153(10) 0.118(4) Uani 1 1 d GU
H404 H 1.1067 0.7990 0.0150 0.142 Uiso 1 1 calc R
C405 C 1.001(3) 0.762(3) 0.0437(8) 0.118(4) Uani 1 1 d GU
H405 H 1.0338 0.7711 0.0624 0.142 Uiso 1 1 calc R
C406 C 0.908(3) 0.732(3) 0.0441(8) 0.118(4) Uani 1 1 d GU
H406 H 0.8789 0.7210 0.0631 0.142 Uiso 1 1 calc R
C407 C 0.680(3) 0.716(3) -0.0167(8) 0.128(4) Uani 1 1 d GU
C408 C 0.643(3) 0.654(2) -0.0384(11) 0.128(4) Uani 1 1 d GU
H408 H 0.6448 0.5907 -0.0346 0.154 Uiso 1 1 calc R
C409 C 0.602(3) 0.687(3) -0.0660(9) 0.128(4) Uani 1 1 d GU
H409 H 0.5769 0.6460 -0.0805 0.154 Uiso 1 1 calc R
C410 C 0.599(3) 0.782(3) -0.0718(8) 0.128(4) Uani 1 1 d GU
H410 H 0.5718 0.8045 -0.0902 0.154 Uiso 1 1 calc R
C411 C 0.637(3) 0.844(2) -0.0500(10) 0.128(4) Uani 1 1 d GU
H411 H 0.6346 0.9077 -0.0539 0.154 Uiso 1 1 calc R
C412 C 0.677(3) 0.811(3) -0.0225(9) 0.128(4) Uani 1 1 d GU
H412 H 0.7026 0.8525 -0.0079 0.154 Uiso 1 1 calc R
C413 C 0.744(3) 0.548(2) 0.0149(9) 0.119(4) Uani 1 1 d GU
C414 C 0.816(2) 0.507(3) -0.0018(9) 0.119(4) Uani 1 1 d GU
H414 H 0.8680 0.5420 -0.0079 0.142 Uiso 1 1 calc R
C415 C 0.811(2) 0.413(3) -0.0095(8) 0.119(4) Uani 1 1 d GU
H415 H 0.8594 0.3856 -0.0207 0.142 Uiso 1 1 calc R
C416 C 0.734(3) 0.361(2) -0.0005(9) 0.119(4) Uani 1 1 d GU
H416 H 0.7306 0.2983 -0.0056 0.142 Uiso 1 1 calc R
C417 C 0.662(2) 0.402(3) 0.0163(9) 0.119(4) Uani 1 1 d GU
H417 H 0.6105 0.3673 0.0223 0.142 Uiso 1 1 calc R
C418 C 0.667(2) 0.496(3) 0.0240(8) 0.119(4) Uani 1 1 d GU
H418 H 0.6191 0.5236 0.0352 0.142 Uiso 1 1 calc R
O501 O 0.979(8) 0.478(9) 0.915(2) 0.47(4) Uiso 1 1 d DU
C502 C 0.887(7) 0.516(12) 0.918(3) 0.47(4) Uiso 1 1 d DU
H50A H 0.8635 0.5203 0.9388 0.564 Uiso 1 1 calc R
H50B H 0.8407 0.4905 0.9032 0.564 Uiso 1 1 calc R
C503 C 0.937(10) 0.603(9) 0.906(4) 0.47(4) Uiso 1 1 d DU
H50C H 0.9478 0.6004 0.8835 0.564 Uiso 1 1 calc RD
H50D H 0.9021 0.6590 0.9107 0.564 Uiso 1 1 calc R
C504 C 1.030(11) 0.600(9) 0.924(4) 0.47(4) Uiso 1 1 d DU
H50E H 1.0196 0.5967 0.9467 0.564 Uiso 1 1 calc R
H50F H 1.0693 0.6532 0.9198 0.564 Uiso 1 1 calc R
C505 C 1.074(7) 0.510(13) 0.912(3) 0.47(4) Uiso 1 1 d DU
H50G H 1.0967 0.5131 0.8908 0.564 Uiso 1 1 calc R
H50H H 1.1189 0.4808 0.9262 0.564 Uiso 1 1 calc R

loop_
_atom_site_aniso_label
_atom_site_aniso_U_11
_atom_site_aniso_U_22
_atom_site_aniso_U_33
_atom_site_aniso_U_23
_atom_site_aniso_U_13
_atom_site_aniso_U_12
Co1 0.077(4) 0.040(4) 0.087(5) 0.000(3) 0.001(4) 0.009(3)
Co2 0.069(5) 0.066(4) 0.102(6) 0.009(4) 0.008(4) 0.008(3)
Co3 0.061(4) 0.039(3) 0.101(6) -0.005(3) -0.005(4) -0.004(3)
Co4 0.070(4) 0.049(4) 0.099(5) 0.004(4) -0.001(4) 0.009(3)
Co5 0.079(5) 0.053(4) 0.089(5) 0.002(4) 0.002(4) 0.004(3)
Co6 0.084(5) 0.043(4) 0.097(5) 0.010(4) 0.005(4) 0.008(3)
Au1 0.0700(14) 0.0566(13) 0.0993(17) 0.0092(11) -0.0072(11) 0.0066(10)
Au2 0.0681(13) 0.0606(13) 0.0981(17) 0.0079(12) 0.0034(11) -0.0007(10)
Au3 0.0895(15) 0.0473(12) 0.0985(17) 0.0037(11) 0.0061(12) 0.0028(10)
Au4 0.0900(16) 0.0599(13) 0.0968(17) -0.0044(12) 0.0123(13) 0.0025(11)
C1 0.055(12) 0.053(12) 0.056(12) 0.001(5) 0.001(5) -0.001(5)
C2 0.10(3) 0.10(2) 0.15(3) 0.03(2) 0.00(3) -0.01(2)
C3 0.073(12) 0.09(3) 0.11(2) 0.01(2) 0.01(2) -0.003(17)
C4 0.12(2) 0.057(19) 0.11(2) -0.01(2) -0.02(2) -0.03(2)
C5 0.12(3) 0.10(3) 0.097(11) -0.01(2) -0.02(2) 0.01(2)
C6 0.09(3) 0.09(2) 0.09(3) -0.01(2) 0.004(19) 0.04(2)
C7 0.053(18) 0.14(3) 0.10(3) 0.02(3) 0.00(2) -0.003(18)
C8 0.24(5) 0.08(3) 0.17(5) -0.04(3) 0.08(3) -0.06(3)
C9 0.124(13) 0.124(14) 0.124(14) 0.001(5) 0.002(5) 0.001(5)
C10 0.09(3) 0.06(2) 0.20(4) 0.04(2) -0.04(2) -0.05(2)
C11 0.138(14) 0.139(15) 0.139(15) 0.000(5) 0.001(5) 0.001(5)
C12 0.06(2) 0.09(2) 0.15(3) 0.02(2) 0.023(19) 0.036(16)
C13 0.14(4) 0.17(4) 0.14(3) 0.05(3) 0.01(4) -0.01(4)
O2 0.10(2) 0.10(2) 0.15(3) 0.03(2) 0.01(3) -0.01(2)
O3 0.082(14) 0.10(3) 0.11(2) 0.01(2) 0.01(2) -0.008(17)
O4 0.12(2) 0.056(18) 0.12(2) -0.01(2) -0.017(19) -0.031(19)
O5 0.12(3) 0.10(2) 0.102(14) -0.012(19) -0.02(2) 0.00(2)
O6 0.09(3) 0.09(2) 0.10(3) -0.005(18) 0.004(18) 0.03(2)
O7 0.060(17) 0.15(3) 0.10(3) 0.02(3) 0.00(2) -0.002(17)
O8 0.24(5) 0.08(3) 0.17(5) -0.04(3) 0.08(3) -0.05(3)
O9 0.127(13) 0.127(13) 0.128(13) 0.002(5) 0.002(5) 0.002(5)
O10 0.09(3) 0.066(19) 0.20(4) 0.04(2) -0.04(2) -0.049(18)
O11 0.139(14) 0.139(14) 0.140(14) -0.001(5) -0.001(5) 0.002(5)
O12 0.054(19) 0.09(2) 0.16(3) 0.02(2) 0.024(18) 0.036(15)
O13 0.14(4) 0.17(3) 0.14(3) 0.04(3) 0.01(4) -0.02(4)
P1 0.082(9) 0.045(7) 0.099(11) -0.001(7) -0.020(8) 0.011(7)
C101 0.077(16) 0.069(15) 0.16(2) 0.015(17) -0.012(17) 0.008(13)
C102 0.077(16) 0.070(15) 0.16(2) 0.015(17) -0.012(17) 0.008(13)
C103 0.077(16) 0.071(15) 0.16(2) 0.015(17) -0.012(17) 0.007(13)
C104 0.078(16) 0.071(15) 0.16(2) 0.015(17) -0.011(17) 0.007(13)
C105 0.078(16) 0.072(15) 0.16(2) 0.014(17) -0.011(17) 0.007(13)
C106 0.077(16) 0.071(15) 0.16(2) 0.014(17) -0.011(17) 0.007(13)
C107 0.104(18) 0.056(13) 0.124(18) 0.000(14) 0.000(16) -0.022(13)
C108 0.105(18) 0.057(13) 0.125(18) 0.000(14) 0.000(16) -0.022(13)
C109 0.105(18) 0.057(13) 0.126(18) -0.001(14) 0.000(16) -0.021(13)
C110 0.105(18) 0.056(13) 0.126(18) -0.001(14) 0.000(16) -0.021(13)
C111 0.105(18) 0.056(13) 0.125(18) -0.001(14) 0.000(16) -0.021(13)
C112 0.104(18) 0.056(13) 0.125(18) -0.001(14) 0.000(16) -0.021(13)
C113 0.111(16) 0.084(17) 0.100(19) 0.000(14) -0.016(17) -0.006(16)
C114 0.111(16) 0.085(17) 0.100(19) 0.000(14) -0.016(17) -0.005(16)
C115 0.111(16) 0.085(17) 0.100(19) 0.000(14) -0.017(17) -0.005(16)
C116 0.112(16) 0.086(17) 0.100(19) -0.001(14) -0.017(17) -0.006(16)
C117 0.112(16) 0.085(17) 0.101(19) -0.001(14) -0.016(17) -0.007(16)
C118 0.112(16) 0.085(17) 0.100(19) -0.001(14) -0.016(17) -0.007(16)
P2 0.031(6) 0.062(8) 0.105(11) 0.008(7) 0.008(7) -0.001(6)
C201 0.093(15) 0.060(14) 0.16(2) 0.004(16) -0.036(19) -0.001(13)
C202 0.093(15) 0.060(14) 0.16(2) 0.004(16) -0.035(19) -0.002(13)
C203 0.094(15) 0.060(14) 0.16(2) 0.004(16) -0.036(19) -0.002(13)
C204 0.094(15) 0.060(14) 0.16(2) 0.003(16) -0.036(19) -0.002(13)
C205 0.095(15) 0.061(14) 0.16(2) 0.002(16) -0.036(19) -0.002(13)
C206 0.095(15) 0.060(14) 0.16(2) 0.003(16) -0.036(19) -0.001(13)
C207 0.092(17) 0.072(15) 0.14(2) 0.025(16) -0.031(15) 0.017(14)
C208 0.092(17) 0.073(15) 0.14(2) 0.025(16) -0.031(15) 0.018(13)
C209 0.091(17) 0.074(15) 0.14(2) 0.025(16) -0.031(15) 0.017(13)
C210 0.092(17) 0.074(15) 0.14(2) 0.026(16) -0.031(15) 0.017(14)
C211 0.093(17) 0.074(15) 0.14(2) 0.025(16) -0.031(15) 0.017(13)
C212 0.092(17) 0.073(15) 0.14(2) 0.025(16) -0.031(15) 0.016(13)
C213 0.079(15) 0.080(14) 0.105(19) 0.013(15) 0.012(14) 0.029(14)
C214 0.079(15) 0.080(14) 0.105(19) 0.013(15) 0.013(14) 0.029(14)
C215 0.080(15) 0.082(14) 0.106(19) 0.013(15) 0.013(14) 0.028(14)
C216 0.081(15) 0.082(14) 0.106(19) 0.013(15) 0.013(14) 0.028(14)
C217 0.081(15) 0.082(14) 0.106(19) 0.012(15) 0.013(14) 0.028(14)
C218 0.080(15) 0.081(14) 0.105(19) 0.013(15) 0.012(14) 0.029(14)
P3 0.111(12) 0.049(8) 0.090(11) 0.001(7) 0.009(9) 0.000(7)
C301 0.103(17) 0.049(11) 0.15(2) -0.020(15) 0.013(15) 0.011(13)
C302 0.103(17) 0.049(11) 0.15(2) -0.020(15) 0.013(15) 0.012(13)
C303 0.104(17) 0.049(11) 0.15(2) -0.020(15) 0.013(15) 0.012(13)
C304 0.105(17) 0.049(11) 0.15(2) -0.020(15) 0.013(15) 0.011(13)
C305 0.105(17) 0.050(11) 0.15(2) -0.019(15) 0.012(15) 0.011(13)
C306 0.104(17) 0.050(11) 0.15(2) -0.018(15) 0.013(15) 0.011(13)
C307 0.11(2) 0.075(16) 0.13(2) 0.007(17) 0.008(17) -0.016(14)
C308 0.11(2) 0.075(16) 0.13(2) 0.007(17) 0.008(17) -0.017(14)
C309 0.11(2) 0.075(16) 0.13(2) 0.008(17) 0.008(17) -0.017(14)
C310 0.11(2) 0.075(16) 0.13(2) 0.007(17) 0.008(17) -0.017(14)
C311 0.11(2) 0.075(16) 0.13(2) 0.007(17) 0.007(17) -0.015(14)
C312 0.11(2) 0.075(16) 0.13(2) 0.007(17) 0.008(17) -0.016(14)
C313 0.11(2) 0.15(3) 0.14(2) 0.03(2) -0.03(2) 0.026(19)
C314 0.11(2) 0.15(3) 0.15(2) 0.03(2) -0.03(2) 0.026(19)
C315 0.11(2) 0.15(3) 0.15(2) 0.03(2) -0.03(2) 0.027(19)
C316 0.11(2) 0.15(3) 0.15(2) 0.03(2) -0.03(2) 0.027(19)
C317 0.12(2) 0.16(3) 0.15(2) 0.03(2) -0.03(2) 0.027(19)
C318 0.11(2) 0.15(3) 0.14(2) 0.03(2) -0.03(2) 0.03(2)
P4 0.109(4) 0.110(4) 0.111(5) -0.004(4) 0.007(4) 0.007(4)
C401 0.115(4) 0.117(5) 0.122(6) 0.000(5) 0.006(4) -0.002(4)
C402 0.115(4) 0.117(5) 0.123(6) 0.000(5) 0.006(4) -0.002(4)
C403 0.115(5) 0.117(5) 0.123(6) 0.000(5) 0.006(4) -0.002(4)
C404 0.115(5) 0.117(5) 0.123(6) 0.000(5) 0.006(4) -0.002(4)
C405 0.115(5) 0.117(5) 0.123(6) 0.000(5) 0.006(4) -0.002(4)
C406 0.115(5) 0.117(5) 0.123(6) 0.000(5) 0.006(4) -0.002(4)
C407 0.132(5) 0.126(6) 0.126(6) 0.004(4) -0.011(4) 0.002(4)
C408 0.133(5) 0.126(6) 0.126(6) 0.004(4) -0.011(4) 0.002(5)
C409 0.133(5) 0.126(6) 0.126(6) 0.004(4) -0.011(4) 0.002(5)
C410 0.133(5) 0.126(6) 0.126(6) 0.004(4) -0.011(4) 0.002(5)
C411 0.133(5) 0.126(6) 0.126(6) 0.004(4) -0.011(4) 0.002(5)
C412 0.133(5) 0.126(6) 0.126(6) 0.004(4) -0.011(4) 0.002(5)
C413 0.123(6) 0.110(4) 0.123(6) -0.005(4) 0.005(5) 0.000(4)
C414 0.123(6) 0.110(4) 0.123(6) -0.005(4) 0.005(5) 0.000(4)
C415 0.123(6) 0.111(4) 0.123(6) -0.005(4) 0.005(5) 0.000(4)
C416 0.123(6) 0.111(4) 0.123(6) -0.005(4) 0.005(5) 0.000(4)
C417 0.123(6) 0.110(4) 0.123(6) -0.005(4) 0.005(5) 0.000(4)
C418 0.123(6) 0.110(4) 0.123(6) -0.005(4) 0.005(5) 0.000(4)

loop_
_atom_type_symbol
_atom_type_description
_atom_type_scat_dispersion_real
_atom_type_scat_dispersion_imag
_atom_type_scat_source
C C 0.0033 0.0016 'International Tables Vol C Tables 4.2.6.8 and 6.1.1.4'
H H 0.0000 0.0000 'International Tables Vol C Tables 4.2.6.8 and 6.1.1.4'
O O 0.0106 0.0060 'International Tables Vol C Tables 4.2.6.8 and 6.1.1.4'
P P 0.1023 0.0942 'International Tables Vol C Tables 4.2.6.8 and 6.1.1.4'
Co Co 0.3494 0.9721 'International Tables Vol C Tables 4.2.6.8 and 6.1.1.4'
Au Au -2.0133 8.8022 'International Tables Vol C Tables 4.2.6.8 and 6.1.1.4'

loop_
_geom_angle_atom_site_label_1
_geom_angle_atom_site_label_2
_geom_angle_atom_site_label_3
_geom_angle
C4 Co1 C5 95(2)
C4 Co1 C1 163(2)
C5 Co1 C1 98(2)
C4 Co1 C3 95(2)
C5 Co1 C3 92(3)
C1 Co1 C3 96(2)
C4 Co1 Co4 143.2(19)
C5 Co1 Co4 98.9(18)
C1 Co1 Co4 44.9(12)
C3 Co1 Co4 50.6(16)
C4 Co1 Co5 140.1(18)
C5 Co1 Co5 46.4(17)
C1 Co1 Co5 51.3(12)
C3 Co1 Co5 96.5(17)
Co4 Co1 Co5 67.5(3)
C4 Co1 Au2 78.8(19)
C5 Co1 Au2 127.5(18)
C1 Co1 Au2 84.3(12)
C3 Co1 Au2 140.5(19)
Co4 Co1 Au2 116.8(3)
Co5 Co1 Au2 113.1(3)
C4 Co1 Au1 76.3(17)
C5 Co1 Au1 166.4(18)
C1 Co1 Au1 92.9(12)
C3 Co1 Au1 78.6(19)
Co4 Co1 Au1 82.5(2)
Co5 Co1 Au1 143.5(3)
Au2 Co1 Au1 62.08(15)
C4 Co1 Co3 126.7(18)
C5 Co1 Co3 135.3(18)
C1 Co1 Co3 38.2(12)
C3 Co1 Co3 98.0(18)
Co4 Co1 Co3 58.0(2)
Co5 Co1 Co3 89.1(3)
Au2 Co1 Co3 58.83(18)
Au1 Co1 Co3 56.57(18)
C4 Co1 Co2 126.3(19)
C5 Co1 Co2 86.9(17)
C1 Co1 Co2 43.7(12)
C3 Co1 Co2 138.3(16)
Co4 Co1 Co2 88.4(3)
Co5 Co1 Co2 54.3(2)
Au2 Co1 Co2 59.01(19)
Au1 Co1 Co2 106.8(3)
Co3 Co1 Co2 57.6(2)
C13 Co2 C12 96(3)
C13 Co2 C6 91(3)
C12 Co2 C6 93(3)
C13 Co2 C1 157(3)
C12 Co2 C1 101.3(19)
C6 Co2 C1 103(2)
C13 Co2 Co5 138(3)
C12 Co2 Co5 101.6(17)
C6 Co2 Co5 49.8(16)
C1 Co2 Co5 52.8(12)
C13 Co2 Co6 147(3)
C12 Co2 Co6 52.9(15)
C6 Co2 Co6 98.8(17)
C1 Co2 Co6 48.6(11)
Co5 Co2 Co6 67.1(3)
C13 Co2 Co3 123(3)
C12 Co2 Co3 95.9(18)
C6 Co2 Co3 142.9(16)
C1 Co2 Co3 40.4(12)
Co5 Co2 Co3 93.2(3)
Co6 Co2 Co3 60.2(3)
C13 Co2 Au2 73(3)
C12 Co2 Au2 135.0(19)
C6 Co2 Au2 129.6(16)
C1 Co2 Au2 84.3(12)
Co5 Co2 Au2 116.1(3)
Co6 Co2 Au2 120.4(3)
Co3 Co2 Au2 60.1(2)
C13 Co2 Co1 120(3)
C12 Co2 Co1 144.4(15)
C6 Co2 Co1 91.9(15)
C1 Co2 Co1 43.3(11)
Co5 Co2 Co1 57.0(2)
Co6 Co2 Co1 91.5(3)
Co3 Co2 Co1 61.1(2)
Au2 Co2 Co1 59.34(19)
C10 Co3 C8 103(4)
C10 Co3 C1 109(3)
C8 Co3 C1 146(3)
C10 Co3 Co4 67(3)
C8 Co3 Co4 170(3)
C1 Co3 Co4 43.2(13)
C10 Co3 Co6 101.9(19)
C8 Co3 Co6 117(3)
C1 Co3 Co6 46.2(13)
Co4 Co3 Co6 65.4(3)
C10 Co3 Au1 76.2(17)
C8 Co3 Au1 96(3)
C1 Co3 Au1 101.6(13)
Co4 Co3 Au1 83.5(2)
Co6 Co3 Au1 146.0(3)
C10 Co3 Co2 154(2)
C8 Co3 Co2 100(3)
C1 Co3 Co2 45.9(13)
Co4 Co3 Co2 89.1(3)
Co6 Co3 Co2 55.5(2)
Au1 Co3 Co2 113.7(2)
C10 Co3 Au2 139.1(17)
C8 Co3 Au2 74(2)
C1 Co3 Au2 88.2(13)
Co4 Co3 Au2 114.7(3)
Co6 Co3 Au2 116.1(3)
Au1 Co3 Au2 63.94(14)
Co2 Co3 Au2 60.52(19)
C10 Co3 Co1 109(2)
C8 Co3 Co1 133(2)
C1 Co3 Co1 42.9(13)
Co4 Co3 Co1 55.2(2)
Co6 Co3 Co1 88.9(3)
Au1 Co3 Co1 60.99(17)
Co2 Co3 Co1 61.3(2)
Au2 Co3 Co1 59.52(18)
C2 Co4 C1 163(3)
C2 Co4 C3 89(3)
C1 Co4 C3 101(2)
C2 Co4 C10 84(3)
C1 Co4 C10 79.4(19)
C3 Co4 C10 110(2)
C2 Co4 Co1 137(2)
C1 Co4 Co1 50.1(12)
C3 Co4 Co1 51.2(15)
C10 Co4 Co1 95.3(11)
C2 Co4 Co3 121(2)
C1 Co4 Co3 42.6(13)
C3 Co4 Co3 105.7(17)
C10 Co4 Co3 37.4(13)
Co1 Co4 Co3 66.7(2)
C2 Co4 Au4 89(2)
C1 Co4 Au4 106.0(13)
C3 Co4 Au4 81.9(19)
C10 Co4 Au4 165.8(11)
Co1 Co4 Au4 98.1(3)
Co3 Co4 Au4 148.2(3)
C2 Co4 Au3 78(2)
C1 Co4 Au3 100.6(13)
C3 Co4 Au3 145.3(18)
C10 Co4 Au3 100.1(11)
Co1 Co4 Au3 143.4(3)
Co3 Co4 Au3 108.6(3)
Au4 Co4 Au3 66.24(17)
C2 Co4 Co5 150(2)
C1 Co4 Co5 45.4(13)
C3 Co4 Co5 88.8(17)
C10 Co4 Co5 124.6(14)
Co1 Co4 Co5 56.6(2)
Co3 Co4 Co5 88.0(3)
Au4 Co4 Co5 61.0(2)
Au3 Co4 Co5 87.6(2)
C2 Co4 Co6 130(2)
C1 Co4 Co6 41.3(12)
C3 Co4 Co6 140.9(16)
C10 Co4 Co6 78.5(13)
Co1 Co4 Co6 90.9(3)
Co3 Co4 Co6 57.6(2)
Au4 Co4 Co6 96.8(3)
Au3 Co4 Co6 60.47(19)
Co5 Co4 Co6 58.1(2)
C7 Co5 C5 101(3)
C7 Co5 C6 88(2)
C5 Co5 C6 96(2)
C7 Co5 C1 160(2)
C5 Co5 C1 96(2)
C6 Co5 C1 101(2)
C7 Co5 Co2 135.5(19)
C5 Co5 Co2 98.9(19)
C6 Co5 Co2 50.3(17)
C1 Co5 Co2 50.6(11)
C7 Co5 Co1 147(2)
C5 Co5 Co1 47.0(18)
C6 Co5 Co1 101.4(17)
C1 Co5 Co1 48.7(11)
Co2 Co5 Co1 68.6(3)
C7 Co5 Co6 119(2)
C5 Co5 Co6 139.3(18)
C6 Co5 Co6 91.2(17)
C1 Co5 Co6 43.8(11)
Co2 Co5 Co6 56.9(3)
Co1 Co5 Co6 92.4(3)
C7 Co5 Au4 74.8(18)
C5 Co5 Au4 89.2(19)
C6 Co5 Au4 163.2(17)
C1 Co5 Au4 94.6(11)
Co2 Co5 Au4 144.7(3)
Co1 Co5 Au4 93.8(2)
Co6 Co5 Au4 95.3(2)
C7 Co5 Co4 129.2(18)
C5 Co5 Co4 89.7(18)
C6 Co5 Co4 140.0(17)
C1 Co5 Co4 39.2(11)
Co2 Co5 Co4 89.8(3)
Co1 Co5 Co4 55.8(2)
Co6 Co5 Co4 61.1(2)
Au4 Co5 Co4 55.71(19)
C11 Co6 C9 106(3)
C11 Co6 C1 113(3)
C9 Co6 C1 140(2)
C11 Co6 C12 98(3)
C9 Co6 C12 89(3)
C1 Co6 C12 96(2)
C11 Co6 Co2 116(2)
C9 Co6 Co2 120(2)
C1 Co6 Co2 50.8(12)
C12 Co6 Co2 45.6(16)
C11 Co6 Co3 72(2)
C9 Co6 Co3 176(2)
C1 Co6 Co3 42.4(12)
C12 Co6 Co3 94.0(16)
Co2 Co6 Co3 64.2(3)
C11 Co6 Co5 161(2)
C9 Co6 Co5 93(2)
C1 Co6 Co5 47.5(12)
C12 Co6 Co5 87.7(17)
Co2 Co6 Co5 56.0(3)
Co3 Co6 Co5 89.4(3)
C11 Co6 Au3 93(2)
C9 Co6 Au3 72(2)
C1 Co6 Au3 93.9(12)
C12 Co6 Au3 160.5(16)
Co2 Co6 Au3 139.9(3)
Co3 Co6 Au3 104.7(3)
Co5 Co6 Au3 86.9(2)
C11 Co6 Co4 103(2)
C9 Co6 Co4 122(2)
C1 Co6 Co4 38.6(12)
C12 Co6 Co4 134.7(16)
Co2 Co6 Co4 89.2(3)
Co3 Co6 Co4 57.0(2)
Co5 Co6 Co4 60.9(2)
Au3 Co6 Co4 56.41(19)
P1 Au1 Co3 152.3(4)
P1 Au1 Co1 144.1(4)
Co3 Au1 Co1 62.44(19)
P1 Au1 Au2 133.1(4)
Co3 Au1 Au2 59.51(14)
Co1 Au1 Au2 58.61(14)
P2 Au2 Co3 149.2(4)
P2 Au2 Co2 134.1(3)
Co3 Au2 Co2 59.3(2)
P2 Au2 Co1 146.8(4)
Co3 Au2 Co1 61.65(19)
Co2 Au2 Co1 61.65(19)
P2 Au2 Au1 119.2(3)
Co3 Au2 Au1 56.55(13)
Co2 Au2 Au1 106.66(16)
Co1 Au2 Au1 59.31(14)
P3 Au3 Co4 164.5(4)
P3 Au3 Co6 131.5(4)
Co4 Au3 Co6 63.12(19)
P3 Au3 Au4 120.6(4)
Co4 Au3 Au4 56.38(16)
Co6 Au3 Au4 92.60(16)
P4 Au4 Co4 156.0(5)
P4 Au4 Co5 134.9(5)
Co4 Au4 Co5 63.3(2)
P4 Au4 Au3 129.4(5)
Co4 Au4 Au3 57.37(15)
Co5 Au4 Au3 84.34(15)
Co3 C1 Co4 94.2(19)
Co3 C1 Co6 91.4(18)
Co4 C1 Co6 100.1(19)
Co3 C1 Co1 98.9(19)
Co4 C1 Co1 85.0(16)
Co6 C1 Co1 168(2)
Co3 C1 Co2 93.7(18)
Co4 C1 Co2 172(3)
Co6 C1 Co2 80.6(15)
Co1 C1 Co2 92.9(17)
Co3 C1 Co5 170(2)
Co4 C1 Co5 95.4(18)
Co6 C1 Co5 88.8(17)
Co1 C1 Co5 80.0(15)
Co2 C1 Co5 76.6(14)
O2 C2 Co4 175(5)
O3 C3 Co4 139(5)
O3 C3 Co1 143(5)
Co4 C3 Co1 78(2)
O4 C4 Co1 170(5)
O5 C5 Co5 132(4)
O5 C5 Co1 140(4)
Co5 C5 Co1 87(2)
O6 C6 Co5 144(4)
O6 C6 Co2 136(4)
Co5 C6 Co2 80(2)
O7 C7 Co5 177(5)
O8 C8 Co3 175(8)
O9 C9 Co6 165(6)
O10 C10 Co3 162(6)
O10 C10 Co4 122(5)
Co3 C10 Co4 76(2)
O11 C11 Co6 169(7)
O12 C12 Co2 151(4)
O12 C12 Co6 126(4)
Co2 C12 Co6 81.5(18)
O13 C13 Co2 165(6)
C101 P1 C113 102.7(19)
C101 P1 C107 104.0(16)
C113 P1 C107 105.7(17)
C101 P1 Au1 116.5(14)
C113 P1 Au1 112.4(13)
C107 P1 Au1 114.2(12)
C102 C101 C106 120.0
C102 C101 P1 128(2)
C106 C101 P1 111(2)
C101 C102 C103 120.0
C101 C102 H102 120.0
C103 C102 H102 120.0
C102 C103 C104 120.0
C102 C103 H103 120.0
C104 C103 H103 120.0
C105 C104 C103 120.0
C105 C104 H104 120.0
C103 C104 H104 120.0
C104 C105 C106 120.0
C104 C105 H105 120.0
C106 C105 H105 120.0
C105 C106 C101 120.0
C105 C106 H106 120.0
C101 C106 H106 120.0
C108 C107 C112 120.0
C108 C107 P1 119.8(19)
C112 C107 P1 120.2(19)
C109 C108 C107 120.0
C109 C108 H108 120.0
C107 C108 H108 120.0
C108 C109 C110 120.0
C108 C109 H109 120.0
C110 C109 H109 120.0
C111 C110 C109 120.0
C111 C110 H110 120.0
C109 C110 H110 120.0
C110 C111 C112 120.0
C110 C111 H111 120.0
C112 C111 H111 120.0
C111 C112 C107 120.0
C111 C112 H112 120.0
C107 C112 H112 120.0
C114 C113 C118 120.0
C114 C113 P1 122(2)
C118 C113 P1 118(2)
C115 C114 C113 120.0
C115 C114 H114 120.0
C113 C114 H114 120.0
C114 C115 C116 120.0
C114 C115 H115 120.0
C116 C115 H115 120.0
C115 C116 C117 120.0
C115 C116 H116 120.0
C117 C116 H116 120.0
C118 C117 C116 120.0
C118 C117 H117 120.0
C116 C117 H117 120.0
C117 C118 C113 120.0
C117 C118 H118 120.0
C113 C118 H118 120.0
C213 P2 C207 104.1(17)
C213 P2 C201 103.2(17)
C207 P2 C201 105.0(16)
C213 P2 Au2 117.4(13)
C207 P2 Au2 112.0(13)
C201 P2 Au2 114.0(14)
C202 C201 C206 120.0
C202 C201 P2 125(2)
C206 C201 P2 115(2)
C203 C202 C201 120.0
C203 C202 H202 120.0
C201 C202 H202 120.0
C202 C203 C204 120.0
C202 C203 H203 120.0
C204 C203 H203 120.0
C203 C204 C205 120.0
C203 C204 H204 120.0
C205 C204 H204 120.0
C204 C205 C206 120.0
C204 C205 H205 120.0
C206 C205 H205 120.0
C205 C206 C201 120.0
C205 C206 H206 120.0
C201 C206 H206 120.0
C208 C207 C212 120.0
C208 C207 P2 123(2)
C212 C207 P2 117(2)
C207 C208 C209 120.0
C207 C208 H208 120.0
C209 C208 H208 120.0
C210 C209 C208 120.0
C210 C209 H209 120.0
C208 C209 H209 120.0
C209 C210 C211 120.0
C209 C210 H210 120.0
C211 C210 H210 120.0
C212 C211 C210 120.0
C212 C211 H211 120.0
C210 C211 H211 120.0
C211 C212 C207 120.0
C211 C212 H212 120.0
C207 C212 H212 120.0
C214 C213 C218 120.0
C214 C213 P2 122(2)
C218 C213 P2 118(2)
C213 C214 C215 120.0
C213 C214 H214 120.0
C215 C214 H214 120.0
C214 C215 C216 120.0
C214 C215 H215 120.0
C216 C215 H215 120.0
C217 C216 C215 120.0
C217 C216 H216 120.0
C215 C216 H216 120.0
C216 C217 C218 120.0
C216 C217 H217 120.0
C218 C217 H217 120.0
C217 C218 C213 120.0
C217 C218 H218 120.0
C213 C218 H218 120.0
C307 P3 C313 107(2)
C307 P3 C301 99.7(18)
C313 P3 C301 106(2)
C307 P3 Au3 114.2(13)
C313 P3 Au3 113.9(16)
C301 P3 Au3 114.5(13)
C302 C301 C306 120.0
C302 C301 P3 115(2)
C306 C301 P3 125(2)
C303 C302 C301 120.0
C303 C302 H302 120.0
C301 C302 H302 120.0
C304 C303 C302 120.0
C304 C303 H303 120.0
C302 C303 H303 120.0
C303 C304 C305 120.0
C303 C304 H304 120.0
C305 C304 H304 120.0
C304 C305 C306 120.0
C304 C305 H305 120.0
C306 C305 H305 120.0
C305 C306 C301 120.0
C305 C306 H306 120.0
C301 C306 H306 120.0
C308 C307 C312 120.0
C308 C307 P3 113(3)
C312 C307 P3 127(3)
C309 C308 C307 120.0
C309 C308 H308 120.0
C307 C308 H308 120.0
C310 C309 C308 120.0
C310 C309 H309 120.0
C308 C309 H309 120.0
C311 C310 C309 120.0
C311 C310 H310 120.0
C309 C310 H310 120.0
C310 C311 C312 120.0
C310 C311 H311 120.0
C312 C311 H311 120.0
C311 C312 C307 120.0
C311 C312 H312 120.0
C307 C312 H312 120.0
C314 C313 C318 120.0
C314 C313 P3 123(3)
C318 C313 P3 117(3)
C313 C314 C315 120.0
C313 C314 H314 120.0
C315 C314 H314 120.0
C314 C315 C316 120.0
C314 C315 H315 120.0
C316 C315 H315 120.0
C317 C316 C315 120.0
C317 C316 H316 120.0
C315 C316 H316 120.0
C316 C317 C318 120.0
C316 C317 H317 120.0
C318 C317 H317 120.0
C317 C318 C313 120.0
C317 C318 H318 120.0
C313 C318 H318 120.0
C407 P4 C401 107(2)
C407 P4 C413 105(2)
C401 P4 C413 107(2)
C407 P4 Au4 114.1(15)
C401 P4 Au4 113.0(16)
C413 P4 Au4 110.4(16)
C402 C401 C406 120.0
C402 C401 P4 122(3)
C406 C401 P4 118(3)
C401 C402 C403 120.0
C401 C402 H402 120.0
C403 C402 H402 120.0
C402 C403 C404 120.0
C402 C403 H403 120.0
C404 C403 H403 120.0
C405 C404 C403 120.0
C405 C404 H404 120.0
C403 C404 H404 120.0
C404 C405 C406 120.0
C404 C405 H405 120.0
C406 C405 H405 120.0
C405 C406 C401 120.0
C405 C406 H406 120.0
C401 C406 H406 120.0
C408 C407 C412 120.0
C408 C407 P4 122(3)
C412 C407 P4 118(3)
C409 C408 C407 120.0
C409 C408 H408 120.0
C407 C408 H408 120.0
C410 C409 C408 120.0
C410 C409 H409 120.0
C408 C409 H409 120.0
C409 C410 C411 120.0
C409 C410 H410 120.0
C411 C410 H410 120.0
C412 C411 C410 120.0
C412 C411 H411 120.0
C410 C411 H411 120.0
C411 C412 C407 120.0
C411 C412 H412 120.0
C407 C412 H412 120.0
C414 C413 C418 120.0
C414 C413 P4 120(3)
C418 C413 P4 119(3)
C413 C414 C415 120.0
C413 C414 H414 120.0
C415 C414 H414 120.0
C416 C415 C414 120.0
C416 C415 H415 120.0
C414 C415 H415 120.0
C417 C416 C415 120.0
C417 C416 H416 120.0
C415 C416 H416 120.0
C416 C417 C418 120.0
C416 C417 H417 120.0
C418 C417 H417 120.0
C417 C418 C413 120.0
C417 C418 H418 120.0
C413 C418 H418 120.0
C502 O501 C505 138(10)
O501 C502 C503 82(8)
O501 C502 H50A 115.0
C503 C502 H50A 115.0
O501 C502 H50B 115.0
C503 C502 H50B 115.0
H50A C502 H50B 112.0
C504 C503 C502 102(7)
C504 C503 H50C 111.3
C502 C503 H50C 111.3
C504 C503 H50D 111.3
C502 C503 H50D 111.3
H50C C503 H50D 109.2
C503 C504 C505 102(7)
C503 C504 H50E 111.4
C505 C504 H50E 111.4
C503 C504 H50F 111.4
C505 C504 H50F 111.4
H50E C504 H50F 109.3
O501 C505 C504 82(8)
O501 C505 H50G 115.0
C504 C505 H50G 115.0
O501 C505 H50H 115.0
C504 C505 H50H 115.0
H50G C505 H50H 112.0

loop_
_geom_bond_atom_site_label_1
_geom_bond_atom_site_label_2
_geom_bond_distance
Co1 C4 1.77(5)
Co1 C5 1.85(6)
Co1 C1 1.93(4)
Co1 C3 1.99(5)
Co1 Co4 2.505(9)
Co1 Co5 2.529(9)
Co1 Au2 2.743(7)
Co1 Au1 2.764(7)
Co1 Co3 2.801(9)
Co1 Co2 2.807(8)
Co2 C13 1.57(8)
Co2 C12 1.79(5)
Co2 C6 1.91(6)
Co2 C1 1.94(4)
Co2 Co5 2.447(10)
Co2 Co6 2.473(9)
Co2 Co3 2.701(9)
Co2 Au2 2.734(7)
Co3 C10 1.62(6)
Co3 C8 1.67(7)
Co3 C1 1.75(4)
Co3 Co4 2.587(10)
Co3 Co6 2.603(9)
Co3 Au1 2.637(6)
Co3 Au2 2.724(6)
Co4 C2 1.63(6)
Co4 C1 1.78(4)
Co4 C3 1.98(6)
Co4 C10 2.46(7)
Co4 Au4 2.588(7)
Co4 Au3 2.617(6)
Co4 Co5 2.798(9)
Co4 Co6 2.802(8)
Co5 C7 1.60(6)
Co5 C5 1.83(6)
Co5 C6 1.90(5)
Co5 C1 2.00(4)
Co5 Co6 2.718(9)
Co5 Au4 2.739(7)
Co6 C11 1.67(8)
Co6 C9 1.80(7)
Co6 C1 1.88(4)
Co6 C12 1.99(5)
Co6 Au3 2.734(7)
Au1 P1 2.260(13)
Au1 Au2 2.839(3)
Au2 P2 2.290(12)
Au3 P3 2.301(14)
Au3 Au4 2.844(3)
Au4 P4 2.288(17)
C2 O2 1.32(6)
C3 O3 1.04(5)
C4 O4 1.17(5)
C5 O5 1.34(6)
C6 O6 1.21(5)
C7 O7 1.26(6)
C8 O8 1.27(7)
C9 O9 1.09(7)
C10 O10 1.27(6)
C11 O11 1.16(7)
C12 O12 1.25(5)
C13 O13 1.32(8)
P1 C101 1.78(3)
P1 C113 1.81(3)
P1 C107 1.85(2)
C101 C102 1.3900
C101 C106 1.3900
C102 C103 1.3900
C102 H102 0.9300
C103 C104 1.3900
C103 H103 0.9300
C104 C105 1.3900
C104 H104 0.9300
C105 C106 1.3900
C105 H105 0.9300
C106 H106 0.9300
C107 C108 1.3900
C107 C112 1.3900
C108 C109 1.3900
C108 H108 0.9300
C109 C110 1.3900
C109 H109 0.9300
C110 C111 1.3900
C110 H110 0.9300
C111 C112 1.3900
C111 H111 0.9300
C112 H112 0.9300
C113 C114 1.3900
C113 C118 1.3900
C114 C115 1.3900
C114 H114 0.9300
C115 C116 1.3900
C115 H115 0.9300
C116 C117 1.3900
C116 H116 0.9300
C117 C118 1.3900
C117 H117 0.9300
C118 H118 0.9300
P2 C213 1.80(3)
P2 C207 1.80(2)
P2 C201 1.84(3)
C201 C202 1.3900
C201 C206 1.3900
C202 C203 1.3900
C202 H202 0.9300
C203 C204 1.3900
C203 H203 0.9300
C204 C205 1.3900
C204 H204 0.9300
C205 C206 1.3900
C205 H205 0.9300
C206 H206 0.9300
C207 C208 1.3900
C207 C212 1.3900
C208 C209 1.3900
C208 H208 0.9300
C209 C210 1.3900
C209 H209 0.9300
C210 C211 1.3900
C210 H210 0.9300
C211 C212 1.3900
C211 H211 0.9300
C212 H212 0.9300
C213 C214 1.3900
C213 C218 1.3900
C214 C215 1.3900
C214 H214 0.9300
C215 C216 1.3900
C215 H215 0.9300
C216 C217 1.3900
C216 H216 0.9300
C217 C218 1.3900
C217 H217 0.9300
C218 H218 0.9300
P3 C307 1.80(3)
P3 C313 1.83(3)
P3 C301 1.85(2)
C301 C302 1.3900
C301 C306 1.3900
C302 C303 1.3900
C302 H302 0.9300
C303 C304 1.3900
C303 H303 0.9300
C304 C305 1.3900
C304 H304 0.9300
C305 C306 1.3900
C305 H305 0.9300
C306 H306 0.9300
C307 C308 1.3900
C307 C312 1.3900
C308 C309 1.3900
C308 H308 0.9300
C309 C310 1.3900
C309 H309 0.9300
C310 C311 1.3900
C310 H310 0.9300
C311 C312 1.3900
C311 H311 0.9300
C312 H312 0.9300
C313 C314 1.3900
C313 C318 1.3900
C314 C315 1.3900
C314 H314 0.9300
C315 C316 1.3900
C315 H315 0.9300
C316 C317 1.3900
C316 H316 0.9300
C317 C318 1.3900
C317 H317 0.9300
C318 H318 0.9300
P4 C407 1.79(3)
P4 C401 1.81(3)
P4 C413 1.87(3)
C401 C402 1.3900
C401 C406 1.3900
C402 C403 1.3900
C402 H402 0.9300
C403 C404 1.3900
C403 H403 0.9300
C404 C405 1.3900
C404 H404 0.9300
C405 C406 1.3900
C405 H405 0.9300
C406 H406 0.9300
C407 C408 1.3900
C407 C412 1.3900
C408 C409 1.3900
C408 H408 0.9300
C409 C410 1.3900
C409 H409 0.9300
C410 C411 1.3900
C410 H410 0.9300
C411 C412 1.3900
C411 H411 0.9300
C412 H412 0.9300
C413 C414 1.3900
C413 C418 1.3900
C414 C415 1.3900
C414 H414 0.9300
C415 C416 1.3900
C415 H415 0.9300
C416 C417 1.3900
C416 H416 0.9300
C417 C418 1.3900
C417 H417 0.9300
C418 H418 0.9300
O501 C502 1.429(9)
O501 C505 1.430(10)
C502 C503 1.530(10)
C502 H50A 0.9700
C502 H50B 0.9700
C503 C504 1.530(10)
C503 H50C 0.9700
C503 H50D 0.9700
C504 C505 1.530(9)
C504 H50E 0.9700
C504 H50F 0.9700
C505 H50G 0.9700
C505 H50H 0.9700

loop_
_geom_torsion_atom_site_label_1
_geom_torsion_atom_site_label_2
_geom_torsion_atom_site_label_3
_geom_torsion_atom_site_label_4
_geom_torsion
C4 Co1 Co2 C13 0(4)
C5 Co1 Co2 C13 94(4)
C1 Co1 Co2 C13 -161(4)
C3 Co1 Co2 C13 -176(4)
Co4 Co1 Co2 C13 -167(3)
Co5 Co1 Co2 C13 130(3)
Au2 Co1 Co2 C13 -44(3)
Au1 Co1 Co2 C13 -85(3)
Co3 Co1 Co2 C13 -114(3)
C4 Co1 Co2 C12 170(4)
C5 Co1 Co2 C12 -96(4)
C1 Co1 Co2 C12 8(4)
C3 Co1 Co2 C12 -7(4)
Co4 Co1 Co2 C12 3(3)
Co5 Co1 Co2 C12 -60(3)
Au2 Co1 Co2 C12 126(3)
Au1 Co1 Co2 C12 85(3)
Co3 Co1 Co2 C12 55(3)
C4 Co1 Co2 C6 -92(3)
C5 Co1 Co2 C6 2(3)
C1 Co1 Co2 C6 106(2)
C3 Co1 Co2 C6 91(3)
Co4 Co1 Co2 C6 100.8(17)
Co5 Co1 Co2 C6 37.6(17)
Au2 Co1 Co2 C6 -136.2(17)
Au1 Co1 Co2 C6 -177.5(17)
Co3 Co1 Co2 C6 153.3(17)
C4 Co1 Co2 C1 161(3)
C5 Co1 Co2 C1 -104(3)
C3 Co1 Co2 C1 -15(3)
Co4 Co1 Co2 C1 -5.5(17)
Co5 Co1 Co2 C1 -68.7(18)
Au2 Co1 Co2 C1 117.5(18)
Au1 Co1 Co2 C1 76.2(18)
Co3 Co1 Co2 C1 47.0(17)
C4 Co1 Co2 Co5 -130(2)
C5 Co1 Co2 Co5 -35.8(18)
C1 Co1 Co2 Co5 68.7(18)
C3 Co1 Co2 Co5 53(3)
Co4 Co1 Co2 Co5 63.2(3)
Au2 Co1 Co2 Co5 -173.9(3)
Au1 Co1 Co2 Co5 144.8(3)
Co3 Co1 Co2 Co5 115.6(3)
C4 Co1 Co2 Co6 169(2)
C5 Co1 Co2 Co6 -97.0(18)
C1 Co1 Co2 Co6 7.5(18)
C3 Co1 Co2 Co6 -8(3)
Co4 Co1 Co2 Co6 2.0(3)
Co5 Co1 Co2 Co6 -61.2(3)
Au2 Co1 Co2 Co6 124.9(3)
Au1 Co1 Co2 Co6 83.6(3)
Co3 Co1 Co2 Co6 54.4(3)
C4 Co1 Co2 Co3 114(2)
C5 Co1 Co2 Co3 -151.4(18)
C1 Co1 Co2 Co3 -47.0(17)
C3 Co1 Co2 Co3 -62(3)
Co4 Co1 Co2 Co3 -52.4(3)
Co5 Co1 Co2 Co3 -115.6(3)
Au2 Co1 Co2 Co3 70.5(2)
Au1 Co1 Co2 Co3 29.2(2)
C4 Co1 Co2 Au2 44(2)
C5 Co1 Co2 Au2 138.1(18)
C1 Co1 Co2 Au2 -117.5(18)
C3 Co1 Co2 Au2 -133(3)
Co4 Co1 Co2 Au2 -122.9(3)
Co5 Co1 Co2 Au2 173.9(3)
Au1 Co1 Co2 Au2 -41.29(19)
Co3 Co1 Co2 Au2 -70.5(2)
C13 Co2 Co3 C10 -177(6)
C12 Co2 Co3 C10 -76(5)
C6 Co2 Co3 C10 27(5)
C1 Co2 Co3 C10 24(5)
Co5 Co2 Co3 C10 26(4)
Co6 Co2 Co3 C10 -35(4)
Au2 Co2 Co3 C10 144(4)
Co1 Co2 Co3 C10 75(4)
C13 Co2 Co3 C8 -26(4)
C12 Co2 Co3 C8 75(3)
C6 Co2 Co3 C8 178(3)
C1 Co2 Co3 C8 175(3)
Co5 Co2 Co3 C8 177(2)
Co6 Co2 Co3 C8 115(2)
Au2 Co2 Co3 C8 -65(2)
Co1 Co2 Co3 C8 -134(2)
C13 Co2 Co3 C1 159(4)
C12 Co2 Co3 C1 -101(2)
C6 Co2 Co3 C1 2(3)
Co5 Co2 Co3 C1 1.4(17)
Co6 Co2 Co3 C1 -59.8(18)
Au2 Co2 Co3 C1 119.9(18)
Co1 Co2 Co3 C1 50.7(17)
C13 Co2 Co3 Co4 158(4)
C12 Co2 Co3 Co4 -101.1(17)
C6 Co2 Co3 Co4 2(3)
C1 Co2 Co3 Co4 -0.6(17)
Co5 Co2 Co3 Co4 0.9(3)
Co6 Co2 Co3 Co4 -60.4(3)
Au2 Co2 Co3 Co4 119.3(2)
Co1 Co2 Co3 Co4 50.1(2)
C13 Co2 Co3 Co6 -141(4)
C12 Co2 Co3 Co6 -40.8(17)
C6 Co2 Co3 Co6 62(3)
C1 Co2 Co3 Co6 59.8(17)
Co5 Co2 Co3 Co6 61.2(3)
Au2 Co2 Co3 Co6 179.7(3)
Co1 Co2 Co3 Co6 110.5(3)
C13 Co2 Co3 Au1 76(4)
C12 Co2 Co3 Au1 176.4(17)
C6 Co2 Co3 Au1 -81(3)
C1 Co2 Co3 Au1 -83.0(18)
Co5 Co2 Co3 Au1 -81.6(3)
Co6 Co2 Co3 Au1 -142.8(3)
Au2 Co2 Co3 Au1 36.9(2)
Co1 Co2 Co3 Au1 -32.3(3)
C13 Co2 Co3 Au2 39(4)
C12 Co2 Co3 Au2 139.6(17)
C6 Co2 Co3 Au2 -117(3)
C1 Co2 Co3 Au2 -119.9(17)
Co5 Co2 Co3 Au2 -118.5(3)
Co6 Co2 Co3 Au2 -179.7(3)
Co1 Co2 Co3 Au2 -69.21(19)
C13 Co2 Co3 Co1 108(4)
C12 Co2 Co3 Co1 -151.2(17)
C6 Co2 Co3 Co1 -48(3)
C1 Co2 Co3 Co1 -50.7(17)
Co5 Co2 Co3 Co1 -49.3(3)
Co6 Co2 Co3 Co1 -110.5(3)
Au2 Co2 Co3 Co1 69.21(19)
C4 Co1 Co3 C10 93(3)
C5 Co1 Co3 C10 -110(3)
C1 Co1 Co3 C10 -98(3)
C3 Co1 Co3 C10 -9(3)
Co4 Co1 Co3 C10 -42(2)
Co5 Co1 Co3 C10 -106(2)
Au2 Co1 Co3 C10 136(2)
Au1 Co1 Co3 C10 61(2)
Co2 Co1 Co3 C10 -153(2)
C4 Co1 Co3 C8 -37(5)
C5 Co1 Co3 C8 119(5)
C1 Co1 Co3 C8 131(5)
C3 Co1 Co3 C8 -140(5)
Co4 Co1 Co3 C8 -173(4)
Co5 Co1 Co3 C8 123(4)
Au2 Co1 Co3 C8 6(4)
Au1 Co1 Co3 C8 -70(4)
Co2 Co1 Co3 C8 76(4)
C4 Co1 Co3 C1 -168(3)
C5 Co1 Co3 C1 -12(3)
C3 Co1 Co3 C1 89(3)
Co4 Co1 Co3 C1 56.2(19)
Co5 Co1 Co3 C1 -7.7(19)
Au2 Co1 Co3 C1 -125.6(19)
Au1 Co1 Co3 C1 159.3(19)
Co2 Co1 Co3 C1 -54.8(19)
C4 Co1 Co3 Co4 135(2)
C5 Co1 Co3 Co4 -68(3)
C1 Co1 Co3 Co4 -56.2(19)
C3 Co1 Co3 Co4 32.5(17)
Co5 Co1 Co3 Co4 -63.9(3)
Au2 Co1 Co3 Co4 178.2(3)
Au1 Co1 Co3 Co4 103.1(2)
Co2 Co1 Co3 Co4 -111.0(3)
C4 Co1 Co3 Co6 -164(2)
C5 Co1 Co3 Co6 -8(3)
C1 Co1 Co3 Co6 4.2(19)
C3 Co1 Co3 Co6 92.9(18)
Co4 Co1 Co3 Co6 60.4(3)
Co5 Co1 Co3 Co6 -3.5(3)
Au2 Co1 Co3 Co6 -121.4(2)
Au1 Co1 Co3 Co6 163.5(3)
Co2 Co1 Co3 Co6 -50.6(2)
C4 Co1 Co3 Au1 32(2)
C5 Co1 Co3 Au1 -171(3)
C1 Co1 Co3 Au1 -159.3(19)
C3 Co1 Co3 Au1 -70.5(17)
Co4 Co1 Co3 Au1 -103.1(2)
Co5 Co1 Co3 Au1 -167.0(3)
Au2 Co1 Co3 Au1 75.14(15)
Co2 Co1 Co3 Au1 145.9(3)
C4 Co1 Co3 Co2 -114(2)
C5 Co1 Co3 Co2 43(3)
C1 Co1 Co3 Co2 54.8(19)
C3 Co1 Co3 Co2 143.5(18)
Co4 Co1 Co3 Co2 111.0(3)
Co5 Co1 Co3 Co2 47.1(3)
Au2 Co1 Co3 Co2 -70.8(2)
Au1 Co1 Co3 Co2 -145.9(3)
C4 Co1 Co3 Au2 -43(2)
C5 Co1 Co3 Au2 114(3)
C1 Co1 Co3 Au2 125.6(19)
C3 Co1 Co3 Au2 -145.7(18)
Co4 Co1 Co3 Au2 -178.2(3)
Co5 Co1 Co3 Au2 117.9(2)
Au1 Co1 Co3 Au2 -75.14(15)
Co2 Co1 Co3 Au2 70.8(2)
C4 Co1 Co4 C2 1(5)
C5 Co1 Co4 C2 -110(4)
C1 Co1 Co4 C2 158(4)
C3 Co1 Co4 C2 -25(4)
Co5 Co1 Co4 C2 -145(3)
Au2 Co1 Co4 C2 110(3)
Au1 Co1 Co4 C2 56(3)
Co3 Co1 Co4 C2 111(3)
Co2 Co1 Co4 C2 163(3)
C4 Co1 Co4 C1 -157(3)
C5 Co1 Co4 C1 92(2)
C3 Co1 Co4 C1 177(3)
Co5 Co1 Co4 C1 57.0(17)
Au2 Co1 Co4 C1 -48.4(17)
Au1 Co1 Co4 C1 -101.8(17)
Co3 Co1 Co4 C1 -46.7(17)
Co2 Co1 Co4 C1 5.4(17)
C4 Co1 Co4 C3 26(4)
C5 Co1 Co4 C3 -85(3)
C1 Co1 Co4 C3 -177(3)
Co5 Co1 Co4 C3 -120(2)
Au2 Co1 Co4 C3 135(2)
Au1 Co1 Co4 C3 81(2)
Co3 Co1 Co4 C3 136(2)
Co2 Co1 Co4 C3 -171(2)
C4 Co1 Co4 C10 -85(3)
C5 Co1 Co4 C10 163(2)
C1 Co1 Co4 C10 71(2)
C3 Co1 Co4 C10 -112(3)
Co5 Co1 Co4 C10 128.4(14)
Au2 Co1 Co4 C10 23.0(14)
Au1 Co1 Co4 C10 -30.4(13)
Co3 Co1 Co4 C10 24.7(13)
Co2 Co1 Co4 C10 76.8(14)
C4 Co1 Co4 Co3 -110(3)
C5 Co1 Co4 Co3 138.6(18)
C1 Co1 Co4 Co3 46.7(17)
C3 Co1 Co4 Co3 -136(2)
Co5 Co1 Co4 Co3 103.7(3)
Au2 Co1 Co4 Co3 -1.7(3)
Au1 Co1 Co4 Co3 -55.08(19)
Co2 Co1 Co4 Co3 52.1(2)
C4 Co1 Co4 Au4 99(3)
C5 Co1 Co4 Au4 -12.2(18)
C1 Co1 Co4 Au4 -104.1(17)
C3 Co1 Co4 Au4 73(2)
Co5 Co1 Co4 Au4 -47.1(2)
Au2 Co1 Co4 Au4 -152.5(2)
Au1 Co1 Co4 Au4 154.1(2)
Co3 Co1 Co4 Au4 -150.8(3)
Co2 Co1 Co4 Au4 -98.8(3)
C4 Co1 Co4 Au3 160(3)
C5 Co1 Co4 Au3 48.5(18)
C1 Co1 Co4 Au3 -43.5(18)
C3 Co1 Co4 Au3 133(2)
Co5 Co1 Co4 Au3 13.6(5)
Au2 Co1 Co4 Au3 -91.8(6)
Au1 Co1 Co4 Au3 -145.2(5)
Co3 Co1 Co4 Au3 -90.2(5)
Co2 Co1 Co4 Au3 -38.1(6)
C4 Co1 Co4 Co5 146(3)
C5 Co1 Co4 Co5 34.9(18)
C1 Co1 Co4 Co5 -57.0(17)
C3 Co1 Co4 Co5 120(2)
Au2 Co1 Co4 Co5 -105.4(3)
Au1 Co1 Co4 Co5 -158.8(3)
Co3 Co1 Co4 Co5 -103.7(3)
Co2 Co1 Co4 Co5 -51.7(2)
C4 Co1 Co4 Co6 -164(3)
C5 Co1 Co4 Co6 84.8(18)
C1 Co1 Co4 Co6 -7.1(17)
C3 Co1 Co4 Co6 170(2)
Co5 Co1 Co4 Co6 49.9(3)
Au2 Co1 Co4 Co6 -55.5(3)
Au1 Co1 Co4 Co6 -108.9(2)
Co3 Co1 Co4 Co6 -53.8(2)
Co2 Co1 Co4 Co6 -1.8(3)
C10 Co3 Co4 C2 5(3)
C8 Co3 Co4 C2 17(15)
C1 Co3 Co4 C2 172(3)
Co6 Co3 Co4 C2 121(2)
Au1 Co3 Co4 C2 -73(2)
Co2 Co3 Co4 C2 173(2)
Au2 Co3 Co4 C2 -130(2)
Co1 Co3 Co4 C2 -132(2)
C10 Co3 Co4 C1 -168(3)
C8 Co3 Co4 C1 -156(15)
Co6 Co3 Co4 C1 -51.4(18)
Au1 Co3 Co4 C1 114.6(18)
Co2 Co3 Co4 C1 0.6(18)
Au2 Co3 Co4 C1 57.3(18)
Co1 Co3 Co4 C1 55.6(18)
C10 Co3 Co4 C3 103(3)
C8 Co3 Co4 C3 115(15)
C1 Co3 Co4 C3 -90(3)
Co6 Co3 Co4 C3 -141.0(18)
Au1 Co3 Co4 C3 25.1(18)
Co2 Co3 Co4 C3 -88.9(18)
Au2 Co3 Co4 C3 -32.2(18)
Co1 Co3 Co4 C3 -33.9(18)
C8 Co3 Co4 C10 12(15)
C1 Co3 Co4 C10 168(3)
Co6 Co3 Co4 C10 116.2(19)
Au1 Co3 Co4 C10 -77.8(18)
Co2 Co3 Co4 C10 168.2(19)
Au2 Co3 Co4 C10 -135.1(19)
Co1 Co3 Co4 C10 -136.8(19)
C10 Co3 Co4 Co1 136.8(19)
C8 Co3 Co4 Co1 149(14)
C1 Co3 Co4 Co1 -55.6(18)
Co6 Co3 Co4 Co1 -107.0(3)
Au1 Co3 Co4 Co1 59.0(2)
Co2 Co3 Co4 Co1 -55.0(2)
Au2 Co3 Co4 Co1 1.7(3)
C10 Co3 Co4 Au4 -156.9(19)
C8 Co3 Co4 Au4 -145(14)
C1 Co3 Co4 Au4 10.7(19)
Co6 Co3 Co4 Au4 -40.7(5)
Au1 Co3 Co4 Au4 125.4(5)
Co2 Co3 Co4 Au4 11.3(6)
Au2 Co3 Co4 Au4 68.0(6)
Co1 Co3 Co4 Au4 66.3(5)
C10 Co3 Co4 Au3 -82.2(19)
C8 Co3 Co4 Au3 -70(14)
C1 Co3 Co4 Au3 85.4(18)
Co6 Co3 Co4 Au3 34.0(3)
Au1 Co3 Co4 Au3 -160.0(2)
Co2 Co3 Co4 Au3 86.0(3)
Au2 Co3 Co4 Au3 142.7(2)
Co1 Co3 Co4 Au3 141.0(3)
C10 Co3 Co4 Co5 -169.0(19)
C8 Co3 Co4 Co5 -157(14)
C1 Co3 Co4 Co5 -1.4(18)
Co6 Co3 Co4 Co5 -52.8(2)
Au1 Co3 Co4 Co5 113.3(2)
Co2 Co3 Co4 Co5 -0.8(2)
Au2 Co3 Co4 Co5 55.9(3)
Co1 Co3 Co4 Co5 54.3(2)
C10 Co3 Co4 Co6 -116.2(19)
C8 Co3 Co4 Co6 -104(14)
C1 Co3 Co4 Co6 51.4(18)
Au1 Co3 Co4 Co6 166.1(3)
Co2 Co3 Co4 Co6 52.0(2)
Au2 Co3 Co4 Co6 108.7(3)
Co1 Co3 Co4 Co6 107.0(3)
C13 Co2 Co5 C7 54(5)
C12 Co2 Co5 C7 -58(4)
C6 Co2 Co5 C7 26(4)
C1 Co2 Co5 C7 -153(3)
Co6 Co2 Co5 C7 -99(3)
Co3 Co2 Co5 C7 -155(3)
Au2 Co2 Co5 C7 147(3)
Co1 Co2 Co5 C7 153(3)
C13 Co2 Co5 C5 -63(4)
C12 Co2 Co5 C5 -174(3)
C6 Co2 Co5 C5 -90(3)
C1 Co2 Co5 C5 90(2)
Co6 Co2 Co5 C5 144.5(18)
Co3 Co2 Co5 C5 88.9(18)
Au2 Co2 Co5 C5 30.7(18)
Co1 Co2 Co5 C5 36.6(18)
C13 Co2 Co5 C6 28(5)
C12 Co2 Co5 C6 -84(3)
C1 Co2 Co5 C6 -180(3)
Co6 Co2 Co5 C6 -125(2)
Co3 Co2 Co5 C6 179(2)
Au2 Co2 Co5 C6 121(2)
Co1 Co2 Co5 C6 127(2)
C13 Co2 Co5 C1 -153(4)
C12 Co2 Co5 C1 95(2)
C6 Co2 Co5 C1 180(3)
Co6 Co2 Co5 C1 54.5(14)
Co3 Co2 Co5 C1 -1.2(14)
Au2 Co2 Co5 C1 -59.3(14)
Co1 Co2 Co5 C1 -53.4(14)
C13 Co2 Co5 Co1 -99(4)
C12 Co2 Co5 Co1 148.9(18)
C6 Co2 Co5 Co1 -127(2)
C1 Co2 Co5 Co1 53.4(14)
Co6 Co2 Co5 Co1 107.9(3)
Co3 Co2 Co5 Co1 52.2(2)
Au2 Co2 Co5 Co1 -5.9(3)
C13 Co2 Co5 Co6 153(4)
C12 Co2 Co5 Co6 41.0(18)
C6 Co2 Co5 Co6 125(2)
C1 Co2 Co5 Co6 -54.5(14)
Co3 Co2 Co5 Co6 -55.7(2)
Au2 Co2 Co5 Co6 -113.8(4)
Co1 Co2 Co5 Co6 -107.9(3)
C13 Co2 Co5 Au4 -164(4)
C12 Co2 Co5 Au4 84.3(19)
C6 Co2 Co5 Au4 168(2)
C1 Co2 Co5 Au4 -11.2(15)
Co6 Co2 Co5 Au4 43.3(5)
Co3 Co2 Co5 Au4 -12.4(6)
Au2 Co2 Co5 Au4 -70.5(6)
Co1 Co2 Co5 Au4 -64.6(5)
C13 Co2 Co5 Co4 -152(4)
C12 Co2 Co5 Co4 95.9(18)
C6 Co2 Co5 Co4 -180(2)
C1 Co2 Co5 Co4 0.4(14)
Co6 Co2 Co5 Co4 54.9(2)
Co3 Co2 Co5 Co4 -0.8(3)
Au2 Co2 Co5 Co4 -58.9(3)
Co1 Co2 Co5 Co4 -53.0(2)
C4 Co1 Co5 C7 -38(5)
C5 Co1 Co5 C7 -18(4)
C1 Co1 Co5 C7 160(4)
C3 Co1 Co5 C7 68(4)
Co4 Co1 Co5 C7 111(3)
Au2 Co1 Co5 C7 -138(3)
Au1 Co1 Co5 C7 148(3)
Co3 Co1 Co5 C7 166(3)
Co2 Co1 Co5 C7 -144(3)
C4 Co1 Co5 C5 -20(4)
C1 Co1 Co5 C5 178(3)
C3 Co1 Co5 C5 86(3)
Co4 Co1 Co5 C5 129(3)
Au2 Co1 Co5 C5 -121(3)
Au1 Co1 Co5 C5 166(3)
Co3 Co1 Co5 C5 -176(3)
Co2 Co1 Co5 C5 -126(3)
C4 Co1 Co5 C6 67(3)
C5 Co1 Co5 C6 87(3)
C1 Co1 Co5 C6 -94(2)
C3 Co1 Co5 C6 174(2)
Co4 Co1 Co5 C6 -143.9(17)
Au2 Co1 Co5 C6 -33.1(17)
Au1 Co1 Co5 C6 -106.8(17)
Co3 Co1 Co5 C6 -88.4(17)
Co2 Co1 Co5 C6 -38.8(17)
C4 Co1 Co5 C1 162(3)
C5 Co1 Co5 C1 -178(3)
C3 Co1 Co5 C1 -92(2)
Co4 Co1 Co5 C1 -49.4(15)
Au2 Co1 Co5 C1 61.4(15)
Au1 Co1 Co5 C1 -12.4(15)
Co3 Co1 Co5 C1 6.1(15)
Co2 Co1 Co5 C1 55.7(15)
C4 Co1 Co5 Co2 106(3)
C5 Co1 Co5 Co2 126(3)
C1 Co1 Co5 Co2 -55.7(15)
C3 Co1 Co5 Co2 -147.5(18)
Co4 Co1 Co5 Co2 -105.1(3)
Au2 Co1 Co5 Co2 5.7(3)
Au1 Co1 Co5 Co2 -68.0(5)
Co3 Co1 Co5 Co2 -49.6(3)
C4 Co1 Co5 Co6 159(3)
C5 Co1 Co5 Co6 179(3)
C1 Co1 Co5 Co6 -2.7(15)
C3 Co1 Co5 Co6 -94.6(18)
Co4 Co1 Co5 Co6 -52.1(3)
Au2 Co1 Co5 Co6 58.6(3)
Au1 Co1 Co5 Co6 -15.1(5)
Co3 Co1 Co5 Co6 3.4(3)
Co2 Co1 Co5 Co6 52.9(3)
C4 Co1 Co5 Au4 -105(3)
C5 Co1 Co5 Au4 -85(3)
C1 Co1 Co5 Au4 92.8(15)
C3 Co1 Co5 Au4 0.9(18)
Co4 Co1 Co5 Au4 43.4(2)
Au2 Co1 Co5 Au4 154.1(2)
Au1 Co1 Co5 Au4 80.4(5)
Co3 Co1 Co5 Au4 98.8(2)
Co2 Co1 Co5 Au4 148.4(3)
C4 Co1 Co5 Co4 -149(3)
C5 Co1 Co5 Co4 -129(3)
C1 Co1 Co5 Co4 49.4(15)
C3 Co1 Co5 Co4 -42.5(18)
Au2 Co1 Co5 Co4 110.8(3)
Au1 Co1 Co5 Co4 37.0(4)
Co3 Co1 Co5 Co4 55.5(2)
Co2 Co1 Co5 Co4 105.1(3)
C2 Co4 Co5 C7 -12(5)
C1 Co4 Co5 C7 156(3)
C3 Co4 Co5 C7 -97(3)
C10 Co4 Co5 C7 149(3)
Co1 Co4 Co5 C7 -139(3)
Co3 Co4 Co5 C7 157(3)
Au4 Co4 Co5 C7 -15(3)
Au3 Co4 Co5 C7 49(3)
Co6 Co4 Co5 C7 105(3)
C2 Co4 Co5 C5 93(5)
C1 Co4 Co5 C5 -99(3)
C3 Co4 Co5 C5 8(3)
C10 Co4 Co5 C5 -106(2)
Co1 Co4 Co5 C5 -34.8(19)
Co3 Co4 Co5 C5 -98.1(19)
Au4 Co4 Co5 C5 89.2(19)
Au3 Co4 Co5 C5 153.3(19)
Co6 Co4 Co5 C5 -150.5(19)
C2 Co4 Co5 C6 -168(5)
C1 Co4 Co5 C6 0(3)
C3 Co4 Co5 C6 107(3)
C10 Co4 Co5 C6 -7(3)
Co1 Co4 Co5 C6 64(3)
Co3 Co4 Co5 C6 1(3)
Au4 Co4 Co5 C6 -172(3)
Au3 Co4 Co5 C6 -108(3)
Co6 Co4 Co5 C6 -52(3)
C2 Co4 Co5 C1 -168(5)
C3 Co4 Co5 C1 107(2)
C10 Co4 Co5 C1 -7(2)
Co1 Co4 Co5 C1 64.5(17)
Co3 Co4 Co5 C1 1.3(17)
Au4 Co4 Co5 C1 -171.5(18)
Au3 Co4 Co5 C1 -107.4(17)
Co6 Co4 Co5 C1 -51.1(17)
C2 Co4 Co5 Co2 -168(4)
C1 Co4 Co5 Co2 -0.5(17)
C3 Co4 Co5 Co2 106.6(17)
C10 Co4 Co5 Co2 -7.3(13)
Co1 Co4 Co5 Co2 64.1(3)
Co3 Co4 Co5 Co2 0.8(3)
Au4 Co4 Co5 Co2 -171.9(3)
Au3 Co4 Co5 Co2 -107.9(3)
Co6 Co4 Co5 Co2 -51.6(3)
C2 Co4 Co5 Co1 128(4)
C1 Co4 Co5 Co1 -64.5(17)
C3 Co4 Co5 Co1 42.6(17)
C10 Co4 Co5 Co1 -71.4(13)
Co3 Co4 Co5 Co1 -63.2(3)
Au4 Co4 Co5 Co1 124.0(3)
Au3 Co4 Co5 Co1 -171.9(3)
Co6 Co4 Co5 Co1 -115.6(3)
C2 Co4 Co5 Co6 -117(4)
C1 Co4 Co5 Co6 51.1(17)
C3 Co4 Co5 Co6 158.2(17)
C10 Co4 Co5 Co6 44.3(13)
Co1 Co4 Co5 Co6 115.6(3)
Co3 Co4 Co5 Co6 52.4(2)
Au4 Co4 Co5 Co6 -120.4(3)
Au3 Co4 Co5 Co6 -56.3(2)
C2 Co4 Co5 Au4 4(4)
C1 Co4 Co5 Au4 171.5(18)
C3 Co4 Co5 Au4 -81.4(17)
C10 Co4 Co5 Au4 164.6(13)
Co1 Co4 Co5 Au4 -124.0(3)
Co3 Co4 Co5 Au4 172.8(3)
Au3 Co4 Co5 Au4 64.06(16)
Co6 Co4 Co5 Au4 120.4(3)
C13 Co2 Co6 C11 55(6)
C12 Co2 Co6 C11 74(4)
C6 Co2 Co6 C11 161(3)
C1 Co2 Co6 C11 -100(3)
Co5 Co2 Co6 C11 -159(3)
Co3 Co2 Co6 C11 -51(3)
Au2 Co2 Co6 C11 -52(3)
Co1 Co2 Co6 C11 -106(3)
C13 Co2 Co6 C9 -74(5)
C12 Co2 Co6 C9 -54(3)
C6 Co2 Co6 C9 33(3)
C1 Co2 Co6 C9 132(3)
Co5 Co2 Co6 C9 72(2)
Co3 Co2 Co6 C9 -180(2)
Au2 Co2 Co6 C9 180(2)
Co1 Co2 Co6 C9 125(2)
C13 Co2 Co6 C1 155(5)
C12 Co2 Co6 C1 174(3)
C6 Co2 Co6 C1 -99(2)
Co5 Co2 Co6 C1 -59.8(16)
Co3 Co2 Co6 C1 48.3(16)
Au2 Co2 Co6 C1 48.0(16)
Co1 Co2 Co6 C1 -6.8(16)
C13 Co2 Co6 C12 -19(5)
C6 Co2 Co6 C12 87(3)
C1 Co2 Co6 C12 -174(3)
Co5 Co2 Co6 C12 126(2)
Co3 Co2 Co6 C12 -126(2)
Au2 Co2 Co6 C12 -126(2)
Co1 Co2 Co6 C12 179(2)
C13 Co2 Co6 Co3 106(5)
C12 Co2 Co6 Co3 126(2)
C6 Co2 Co6 Co3 -147.3(15)
C1 Co2 Co6 Co3 -48.3(16)
Co5 Co2 Co6 Co3 -108.1(3)
Au2 Co2 Co6 Co3 -0.3(3)
Co1 Co2 Co6 Co3 -55.1(2)
C13 Co2 Co6 Co5 -145(5)
C12 Co2 Co6 Co5 -126(2)
C6 Co2 Co6 Co5 -39.2(15)
C1 Co2 Co6 Co5 59.8(16)
Co3 Co2 Co6 Co5 108.1(3)
Au2 Co2 Co6 Co5 107.8(4)
Co1 Co2 Co6 Co5 53.0(2)
C13 Co2 Co6 Au3 -171(5)
C12 Co2 Co6 Au3 -152(2)
C6 Co2 Co6 Au3 -65.1(15)
C1 Co2 Co6 Au3 33.9(16)
Co5 Co2 Co6 Au3 -25.9(5)
Co3 Co2 Co6 Au3 82.2(5)
Au2 Co2 Co6 Au3 81.9(6)
Co1 Co2 Co6 Au3 27.1(5)
C13 Co2 Co6 Co4 160(5)
C12 Co2 Co6 Co4 179(2)
C6 Co2 Co6 Co4 -94.0(15)
C1 Co2 Co6 Co4 5.0(16)
Co5 Co2 Co6 Co4 -54.8(3)
Co3 Co2 Co6 Co4 53.3(2)
Au2 Co2 Co6 Co4 53.0(4)
Co1 Co2 Co6 Co4 -1.8(3)
C10 Co3 Co6 C11 -63(3)
C8 Co3 Co6 C11 48(4)
C1 Co3 Co6 C11 -168(3)
Co4 Co3 Co6 C11 -120(2)
Au1 Co3 Co6 C11 -146(2)
Co2 Co3 Co6 C11 133(2)
Au2 Co3 Co6 C11 133(2)
Co1 Co3 Co6 C11 -172(2)
C10 Co3 Co6 C9 -16(31)
C8 Co3 Co6 C9 95(31)
C1 Co3 Co6 C9 -121(31)
Co4 Co3 Co6 C9 -74(30)
Au1 Co3 Co6 C9 -99(30)
Co2 Co3 Co6 C9 179(100)
Au2 Co3 Co6 C9 180(100)
Co1 Co3 Co6 C9 -125(30)
C10 Co3 Co6 C1 105(3)
C8 Co3 Co6 C1 -143(3)
Co4 Co3 Co6 C1 47.8(18)
Au1 Co3 Co6 C1 22.5(18)
Co2 Co3 Co6 C1 -59.2(18)
Au2 Co3 Co6 C1 -58.9(18)
Co1 Co3 Co6 C1 -4.0(18)
C10 Co3 Co6 C12 -160(3)
C8 Co3 Co6 C12 -49(3)
C1 Co3 Co6 C12 95(2)
Co4 Co3 Co6 C12 142.7(17)
Au1 Co3 Co6 C12 117.3(18)
Co2 Co3 Co6 C12 35.6(17)
Au2 Co3 Co6 C12 35.9(18)
Co1 Co3 Co6 C12 90.9(17)
C10 Co3 Co6 Co2 165(2)
C8 Co3 Co6 Co2 -84(3)
C1 Co3 Co6 Co2 59.2(18)
Co4 Co3 Co6 Co2 107.1(3)
Au1 Co3 Co6 Co2 81.7(5)
Au2 Co3 Co6 Co2 0.3(3)
Co1 Co3 Co6 Co2 55.3(3)
C10 Co3 Co6 Co5 113(2)
C8 Co3 Co6 Co5 -136(3)
C1 Co3 Co6 Co5 7.2(18)
Co4 Co3 Co6 Co5 55.0(2)
Au1 Co3 Co6 Co5 29.7(6)
Co2 Co3 Co6 Co5 -52.0(3)
Au2 Co3 Co6 Co5 -51.7(3)
Co1 Co3 Co6 Co5 3.3(3)
C10 Co3 Co6 Au3 26(2)
C8 Co3 Co6 Au3 137(3)
C1 Co3 Co6 Au3 -79.4(18)
Co4 Co3 Co6 Au3 -31.6(2)
Au1 Co3 Co6 Au3 -57.0(6)
Co2 Co3 Co6 Au3 -138.7(3)
Au2 Co3 Co6 Au3 -138.4(2)
Co1 Co3 Co6 Au3 -83.4(3)
C10 Co3 Co6 Co4 58(2)
C8 Co3 Co6 Co4 169(3)
C1 Co3 Co6 Co4 -47.8(18)
Au1 Co3 Co6 Co4 -25.3(5)
Co2 Co3 Co6 Co4 -107.1(3)
Au2 Co3 Co6 Co4 -106.8(3)
Co1 Co3 Co6 Co4 -51.8(2)
C7 Co5 Co6 C11 -160(7)
C5 Co5 Co6 C11 10(8)
C6 Co5 Co6 C11 111(7)
C1 Co5 Co6 C11 6(7)
Co2 Co5 Co6 C11 72(7)
Co1 Co5 Co6 C11 9(7)
Au4 Co5 Co6 C11 -85(7)
Co4 Co5 Co6 C11 -39(7)
C7 Co5 Co6 C9 4(3)
C5 Co5 Co6 C9 174(4)
C6 Co5 Co6 C9 -85(3)
C1 Co5 Co6 C9 170(3)
Co2 Co5 Co6 C9 -124(2)
Co1 Co5 Co6 C9 173(2)
Au4 Co5 Co6 C9 79(2)
Co4 Co5 Co6 C9 125(2)
C7 Co5 Co6 C1 -167(3)
C5 Co5 Co6 C1 4(3)
C6 Co5 Co6 C1 104(2)
Co2 Co5 Co6 C1 65.5(16)
Co1 Co5 Co6 C1 3.0(16)
Au4 Co5 Co6 C1 -91.0(16)
Co4 Co5 Co6 C1 -45.3(16)
C7 Co5 Co6 C12 93(3)
C5 Co5 Co6 C12 -97(3)
C6 Co5 Co6 C12 4(2)
C1 Co5 Co6 C12 -101(2)
Co2 Co5 Co6 C12 -35.1(16)
Co1 Co5 Co6 C12 -97.6(16)
Au4 Co5 Co6 C12 168.4(16)
Co4 Co5 Co6 C12 -145.9(16)
C7 Co5 Co6 Co2 128(2)
C5 Co5 Co6 Co2 -62(3)
C6 Co5 Co6 Co2 39.0(17)
C1 Co5 Co6 Co2 -65.5(16)
Co1 Co5 Co6 Co2 -62.5(3)
Au4 Co5 Co6 Co2 -156.5(3)
Co4 Co5 Co6 Co2 -110.8(3)
C7 Co5 Co6 Co3 -173(2)
C5 Co5 Co6 Co3 -3(3)
C6 Co5 Co6 Co3 97.8(17)
C1 Co5 Co6 Co3 -6.6(16)
Co2 Co5 Co6 Co3 58.9(3)
Co1 Co5 Co6 Co3 -3.6(3)
Au4 Co5 Co6 Co3 -97.6(3)
Co4 Co5 Co6 Co3 -51.9(2)
C7 Co5 Co6 Au3 -68(2)
C5 Co5 Co6 Au3 102(3)
C6 Co5 Co6 Au3 -157.4(17)
C1 Co5 Co6 Au3 98.2(16)
Co2 Co5 Co6 Au3 163.6(3)
Co1 Co5 Co6 Au3 101.1(2)
Au4 Co5 Co6 Au3 7.1(2)
Co4 Co5 Co6 Au3 52.8(2)
C7 Co5 Co6 Co4 -121(2)
C5 Co5 Co6 Co4 49(3)
C6 Co5 Co6 Co4 149.8(17)
C1 Co5 Co6 Co4 45.3(16)
Co2 Co5 Co6 Co4 110.8(3)
Co1 Co5 Co6 Co4 48.3(2)
Au4 Co5 Co6 Co4 -45.7(2)
C2 Co4 Co6 C11 -48(4)
C1 Co4 Co6 C11 111(3)
C3 Co4 Co6 C11 132(4)
C10 Co4 Co6 C11 24(3)
Co1 Co4 Co6 C11 119(2)
Co3 Co4 Co6 C11 57(2)
Au4 Co4 Co6 C11 -143(2)
Au3 Co4 Co6 C11 -85(2)
Co5 Co4 Co6 C11 168(2)
C2 Co4 Co6 C9 70(4)
C1 Co4 Co6 C9 -131(3)
C3 Co4 Co6 C9 -110(4)
C10 Co4 Co6 C9 142(3)
Co1 Co4 Co6 C9 -123(2)
Co3 Co4 Co6 C9 176(2)
Au4 Co4 Co6 C9 -25(2)
Au3 Co4 Co6 C9 33(2)
Co5 Co4 Co6 C9 -74(2)
C2 Co4 Co6 C1 -158(4)
C3 Co4 Co6 C1 21(4)
C10 Co4 Co6 C1 -87(2)
Co1 Co4 Co6 C1 8(2)
Co3 Co4 Co6 C1 -53(2)
Au4 Co4 Co6 C1 107(2)
Au3 Co4 Co6 C1 164(2)
Co5 Co4 Co6 C1 57(2)
C2 Co4 Co6 C12 -164(4)
C1 Co4 Co6 C12 -5(3)
C3 Co4 Co6 C12 16(4)
C10 Co4 Co6 C12 -92(3)
Co1 Co4 Co6 C12 3(2)
Co3 Co4 Co6 C12 -58(2)
Au4 Co4 Co6 C12 101(2)
Au3 Co4 Co6 C12 159(2)
Co5 Co4 Co6 C12 52(2)
C2 Co4 Co6 Co2 -165(3)
C1 Co4 Co6 Co2 -6(2)
C3 Co4 Co6 Co2 15(3)
C10 Co4 Co6 Co2 -93.2(11)
Co1 Co4 Co6 Co2 2.0(3)
Co3 Co4 Co6 Co2 -59.4(3)
Au4 Co4 Co6 Co2 100.3(3)
Au3 Co4 Co6 Co2 158.1(3)
Co5 Co4 Co6 Co2 50.9(3)
C2 Co4 Co6 Co3 -105(3)
C1 Co4 Co6 Co3 53(2)
C3 Co4 Co6 Co3 74(3)
C10 Co4 Co6 Co3 -33.8(11)
Co1 Co4 Co6 Co3 61.5(3)
Au4 Co4 Co6 Co3 159.8(3)
Au3 Co4 Co6 Co3 -142.5(3)
Co5 Co4 Co6 Co3 110.3(3)
C2 Co4 Co6 Co5 144(3)
C1 Co4 Co6 Co5 -57(2)
C3 Co4 Co6 Co5 -36(3)
C10 Co4 Co6 Co5 -144.1(12)
Co1 Co4 Co6 Co5 -48.8(3)
Co3 Co4 Co6 Co5 -110.3(3)
Au4 Co4 Co6 Co5 49.5(2)
Au3 Co4 Co6 Co5 107.2(3)
C2 Co4 Co6 Au3 37(3)
C1 Co4 Co6 Au3 -164(2)
C3 Co4 Co6 Au3 -143(3)
C10 Co4 Co6 Au3 108.7(11)
Co1 Co4 Co6 Au3 -156.0(3)
Co3 Co4 Co6 Au3 142.5(3)
Au4 Co4 Co6 Au3 -57.74(18)
Co5 Co4 Co6 Au3 -107.2(3)
C10 Co3 Au1 P1 45(3)
C8 Co3 Au1 P1 -57(3)
C1 Co3 Au1 P1 152.1(15)
Co4 Co3 Au1 P1 112.6(9)
Co6 Co3 Au1 P1 135.7(9)
Co2 Co3 Au1 P1 -161.3(8)
Au2 Co3 Au1 P1 -125.7(8)
Co1 Co3 Au1 P1 166.3(9)
C10 Co3 Au1 Co1 -122(3)
C8 Co3 Au1 Co1 137(3)
C1 Co3 Au1 Co1 -14.2(13)
Co4 Co3 Au1 Co1 -53.7(2)
Co6 Co3 Au1 Co1 -30.6(5)
Co2 Co3 Au1 Co1 32.5(3)
Au2 Co3 Au1 Co1 68.00(18)
C10 Co3 Au1 Au2 170(3)
C8 Co3 Au1 Au2 69(3)
C1 Co3 Au1 Au2 -82.2(13)
Co4 Co3 Au1 Au2 -121.7(2)
Co6 Co3 Au1 Au2 -98.6(5)
Co2 Co3 Au1 Au2 -35.6(2)
Co1 Co3 Au1 Au2 -68.00(18)
C4 Co1 Au1 P1 37(2)
C5 Co1 Au1 P1 -16(8)
C1 Co1 Au1 P1 -156.5(13)
C3 Co1 Au1 P1 -61.4(18)
Co4 Co1 Au1 P1 -112.7(7)
Co5 Co1 Au1 P1 -146.9(7)
Au2 Co1 Au1 P1 121.5(6)
Co3 Co1 Au1 P1 -169.2(7)
Co2 Co1 Au1 P1 161.3(6)
C4 Co1 Au1 Co3 -154(2)
C5 Co1 Au1 Co3 153(8)
C1 Co1 Au1 Co3 12.7(12)
C3 Co1 Au1 Co3 107.7(17)
Co4 Co1 Au1 Co3 56.4(2)
Co5 Co1 Au1 Co3 22.3(5)
Au2 Co1 Au1 Co3 -69.39(18)
Co2 Co1 Au1 Co3 -29.6(2)
C4 Co1 Au1 Au2 -84.5(19)
C5 Co1 Au1 Au2 -138(8)
C1 Co1 Au1 Au2 82.1(12)
C3 Co1 Au1 Au2 177.1(17)
Co4 Co1 Au1 Au2 125.8(2)
Co5 Co1 Au1 Au2 91.7(5)
Co3 Co1 Au1 Au2 69.39(18)
Co2 Co1 Au1 Au2 39.8(2)
C10 Co3 Au2 P2 78(4)
C8 Co3 Au2 P2 -14(3)
C1 Co3 Au2 P2 -164.3(14)
Co4 Co3 Au2 P2 160.5(6)
Co6 Co3 Au2 P2 -126.1(6)
Au1 Co3 Au2 P2 91.9(6)
Co2 Co3 Au2 P2 -125.8(6)
Co1 Co3 Au2 P2 162.1(6)
C10 Co3 Au2 Co2 -157(4)
C8 Co3 Au2 Co2 112(3)
C1 Co3 Au2 Co2 -38.5(13)
Co4 Co3 Au2 Co2 -73.7(3)
Co6 Co3 Au2 Co2 -0.3(3)
Au1 Co3 Au2 Co2 -142.3(2)
Co1 Co3 Au2 Co2 -72.1(2)
C10 Co3 Au2 Co1 -84(4)
C8 Co3 Au2 Co1 -176(3)
C1 Co3 Au2 Co1 33.6(13)
Co4 Co3 Au2 Co1 -1.6(3)
Co6 Co3 Au2 Co1 71.8(3)
Au1 Co3 Au2 Co1 -70.21(18)
Co2 Co3 Au2 Co1 72.1(2)
C10 Co3 Au2 Au1 -14(4)
C8 Co3 Au2 Au1 -106(3)
C1 Co3 Au2 Au1 103.8(13)
Co4 Co3 Au2 Au1 68.6(2)
Co6 Co3 Au2 Au1 142.0(3)
Co2 Co3 Au2 Au1 142.3(2)
Co1 Co3 Au2 Au1 70.21(18)
C13 Co2 Au2 P2 -2(3)
C12 Co2 Au2 P2 79(2)
C6 Co2 Au2 P2 -79(2)
C1 Co2 Au2 P2 179.1(13)
Co5 Co2 Au2 P2 -137.5(5)
Co6 Co2 Au2 P2 145.0(5)
Co3 Co2 Au2 P2 144.7(5)
Co1 Co2 Au2 P2 -143.2(5)
C13 Co2 Au2 Co3 -147(3)
C12 Co2 Au2 Co3 -66(2)
C6 Co2 Au2 Co3 136(2)
C1 Co2 Au2 Co3 34.4(12)
Co5 Co2 Au2 Co3 77.8(3)
Co6 Co2 Au2 Co3 0.3(3)
Co1 Co2 Au2 Co3 72.1(2)
C13 Co2 Au2 Co1 141(3)
C12 Co2 Au2 Co1 -138(2)
C6 Co2 Au2 Co1 64(2)
C1 Co2 Au2 Co1 -37.7(12)
Co5 Co2 Au2 Co1 5.7(3)
Co6 Co2 Au2 Co1 -71.8(3)
Co3 Co2 Au2 Co1 -72.1(2)
C13 Co2 Au2 Au1 -179(3)
C12 Co2 Au2 Au1 -98(2)
C6 Co2 Au2 Au1 104(2)
C1 Co2 Au2 Au1 2.2(12)
Co5 Co2 Au2 Au1 45.7(3)
Co6 Co2 Au2 Au1 -31.9(4)
Co3 Co2 Au2 Au1 -32.2(2)
Co1 Co2 Au2 Au1 39.9(2)
C4 Co1 Au2 P2 -17.1(19)
C5 Co1 Au2 P2 71(2)
C1 Co1 Au2 P2 166.3(13)
C3 Co1 Au2 P2 -102(3)
Co4 Co1 Au2 P2 -161.6(6)
Co5 Co1 Au2 P2 122.8(6)
Au1 Co1 Au2 P2 -97.4(6)
Co3 Co1 Au2 P2 -163.3(6)
Co2 Co1 Au2 P2 128.3(6)
C4 Co1 Au2 Co3 146.2(18)
C5 Co1 Au2 Co3 -126(2)
C1 Co1 Au2 Co3 -30.4(12)
C3 Co1 Au2 Co3 61(3)
Co4 Co1 Au2 Co3 1.7(3)
Co5 Co1 Au2 Co3 -73.8(3)
Au1 Co1 Au2 Co3 65.91(17)
Co2 Co1 Au2 Co3 -68.4(2)
C4 Co1 Au2 Co2 -145.4(18)
C5 Co1 Au2 Co2 -57(2)
C1 Co1 Au2 Co2 38.1(12)
C3 Co1 Au2 Co2 130(3)
Co4 Co1 Au2 Co2 70.1(3)
Co5 Co1 Au2 Co2 -5.4(3)
Au1 Co1 Au2 Co2 134.3(2)
Co3 Co1 Au2 Co2 68.4(2)
C4 Co1 Au2 Au1 80.3(18)
C5 Co1 Au2 Au1 168(2)
C1 Co1 Au2 Au1 -96.3(12)
C3 Co1 Au2 Au1 -4(3)
Co4 Co1 Au2 Au1 -64.2(3)
Co5 Co1 Au2 Au1 -139.8(3)
Co3 Co1 Au2 Au1 -65.91(17)
Co2 Co1 Au2 Au1 -134.3(2)
P1 Au1 Au2 P2 4.7(6)
Co3 Au1 Au2 P2 -144.1(4)
Co1 Au1 Au2 P2 141.5(4)
P1 Au1 Au2 Co3 148.9(5)
Co1 Au1 Au2 Co3 -74.4(2)
P1 Au1 Au2 Co2 -177.9(5)
Co3 Au1 Au2 Co2 33.3(2)
Co1 Au1 Au2 Co2 -41.1(2)
P1 Au1 Au2 Co1 -136.8(5)
Co3 Au1 Au2 Co1 74.4(2)
C2 Co4 Au3 P3 11(3)
C1 Co4 Au3 P3 173.2(19)
C3 Co4 Au3 P3 -59(3)
C10 Co4 Au3 P3 92(2)
Co1 Co4 Au3 P3 -154.3(14)
Co3 Co4 Au3 P3 129.9(14)
Au4 Co4 Au3 P3 -83.8(15)
Co5 Co4 Au3 P3 -143.0(15)
Co6 Co4 Au3 P3 162.8(15)
C2 Co4 Au3 Co6 -152(2)
C1 Co4 Au3 Co6 10.5(13)
C3 Co4 Au3 Co6 139(3)
C10 Co4 Au3 Co6 -70.5(14)
Co1 Co4 Au3 Co6 42.9(5)
Co3 Co4 Au3 Co6 -32.8(3)
Au4 Co4 Au3 Co6 113.5(2)
Co5 Co4 Au3 Co6 54.2(2)
C2 Co4 Au3 Au4 95(2)
C1 Co4 Au3 Au4 -103.0(14)
C3 Co4 Au3 Au4 25(3)
C10 Co4 Au3 Au4 176.0(14)
Co1 Co4 Au3 Au4 -70.5(5)
Co3 Co4 Au3 Au4 -146.3(3)
Co5 Co4 Au3 Au4 -59.23(19)
Co6 Co4 Au3 Au4 -113.5(2)
C11 Co6 Au3 P3 -70(2)
C9 Co6 Au3 P3 35(2)
C1 Co6 Au3 P3 176.3(13)
C12 Co6 Au3 P3 55(5)
Co2 Co6 Au3 P3 150.6(6)
Co3 Co6 Au3 P3 -142.1(5)
Co5 Co6 Au3 P3 129.4(5)
Co4 Co6 Au3 P3 -173.9(5)
C11 Co6 Au3 Co4 104(2)
C9 Co6 Au3 Co4 -151(2)
C1 Co6 Au3 Co4 -9.7(13)
C12 Co6 Au3 Co4 -131(5)
Co2 Co6 Au3 Co4 -35.4(5)
Co3 Co6 Au3 Co4 31.9(3)
Co5 Co6 Au3 Co4 -56.7(2)
C11 Co6 Au3 Au4 154(2)
C9 Co6 Au3 Au4 -101(2)
C1 Co6 Au3 Au4 40.2(13)
C12 Co6 Au3 Au4 -81(5)
Co2 Co6 Au3 Au4 14.5(5)
Co3 Co6 Au3 Au4 81.8(2)
Co5 Co6 Au3 Au4 -6.8(2)
Co4 Co6 Au3 Au4 49.88(19)
C2 Co4 Au4 P4 38(2)
C1 Co4 Au4 P4 -150.7(17)
C3 Co4 Au4 P4 -51(2)
C10 Co4 Au4 P4 98(6)
Co1 Co4 Au4 P4 -100.0(12)
Co3 Co4 Au4 P4 -158.2(12)
Au3 Co4 Au4 P4 114.6(12)
Co5 Co4 Au4 P4 -144.4(12)
Co6 Co4 Au4 P4 168.1(11)
C2 Co4 Au4 Co5 -178(2)
C1 Co4 Au4 Co5 -6.3(13)
C3 Co4 Au4 Co5 93.1(16)
C10 Co4 Au4 Co5 -117(6)
Co1 Co4 Au4 Co5 44.4(2)
Co3 Co4 Au4 Co5 -13.8(5)
Au3 Co4 Au4 Co5 -101.0(2)
Co6 Co4 Au4 Co5 -47.5(2)
C2 Co4 Au4 Au3 -77(2)
C1 Co4 Au4 Au3 94.7(13)
C3 Co4 Au4 Au3 -165.9(16)
C10 Co4 Au4 Au3 -16(6)
Co1 Co4 Au4 Au3 145.4(3)
Co3 Co4 Au4 Au3 87.2(5)
Co5 Co4 Au4 Au3 101.0(2)
Co6 Co4 Au4 Au3 53.50(19)
C7 Co5 Au4 P4 -32(2)
C5 Co5 Au4 P4 70.3(19)
C6 Co5 Au4 P4 -38(6)
C1 Co5 Au4 P4 165.9(13)
Co2 Co5 Au4 P4 174.5(7)
Co1 Co5 Au4 P4 117.1(7)
Co6 Co5 Au4 P4 -150.2(7)
Co4 Co5 Au4 P4 160.5(7)
C7 Co5 Au4 Co4 168(2)
C5 Co5 Au4 Co4 -90.2(18)
C6 Co5 Au4 Co4 162(6)
C1 Co5 Au4 Co4 5.4(11)
Co2 Co5 Au4 Co4 14.1(5)
Co1 Co5 Au4 Co4 -43.4(2)
Co6 Co5 Au4 Co4 49.3(2)
C7 Co5 Au4 Au3 111(2)
C5 Co5 Au4 Au3 -146.4(18)
C6 Co5 Au4 Au3 106(6)
C1 Co5 Au4 Au3 -50.8(11)
Co2 Co5 Au4 Au3 -42.1(5)
Co1 Co5 Au4 Au3 -99.6(2)
Co6 Co5 Au4 Au3 -6.9(2)
Co4 Co5 Au4 Au3 -56.18(17)
P3 Au3 Au4 P4 10.6(7)
Co4 Au3 Au4 P4 -151.4(6)
Co6 Au3 Au4 P4 153.6(6)
P3 Au3 Au4 Co4 162.0(5)
Co6 Au3 Au4 Co4 -55.0(2)
P3 Au3 Au4 Co5 -136.2(5)
Co4 Au3 Au4 Co5 61.8(2)
Co6 Au3 Au4 Co5 6.8(2)
C10 Co3 C1 Co4 12(3)
C8 Co3 C1 Co4 172(4)
Co6 Co3 C1 Co4 100(2)
Au1 Co3 C1 Co4 -67.2(15)
Co2 Co3 C1 Co4 -179(3)
Au2 Co3 C1 Co4 -130.1(14)
Co1 Co3 C1 Co4 -85.6(19)
C10 Co3 C1 Co6 -88(2)
C8 Co3 C1 Co6 72(5)
Co4 Co3 C1 Co6 -100(2)
Au1 Co3 C1 Co6 -167.4(10)
Co2 Co3 C1 Co6 80.6(16)
Au2 Co3 C1 Co6 129.7(13)
Co1 Co3 C1 Co6 174(3)
C10 Co3 C1 Co1 98(2)
C8 Co3 C1 Co1 -102(4)
Co4 Co3 C1 Co1 85.6(19)
Co6 Co3 C1 Co1 -174(3)
Au1 Co3 C1 Co1 18.4(16)
Co2 Co3 C1 Co1 -93.5(19)
Au2 Co3 C1 Co1 -44.5(14)
C10 Co3 C1 Co2 -169(2)
C8 Co3 C1 Co2 -8(5)
Co4 Co3 C1 Co2 179(3)
Co6 Co3 C1 Co2 -80.6(16)
Au1 Co3 C1 Co2 112.0(12)
Au2 Co3 C1 Co2 49.0(12)
Co1 Co3 C1 Co2 93.5(19)
C10 Co3 C1 Co5 -179(100)
C8 Co3 C1 Co5 -19(16)
Co4 Co3 C1 Co5 169(15)
Co6 Co3 C1 Co5 -91(14)
Au1 Co3 C1 Co5 102(14)
Co2 Co3 C1 Co5 -10(13)
Au2 Co3 C1 Co5 39(14)
Co1 Co3 C1 Co5 83(14)
C2 Co4 C1 Co3 -23(9)
C3 Co4 C1 Co3 101(2)
C10 Co4 C1 Co3 -7.6(16)
Co1 Co4 C1 Co3 98.6(19)
Au4 Co4 C1 Co3 -174.1(10)
Au3 Co4 C1 Co3 -106.0(13)
Co5 Co4 C1 Co3 178(3)
Co6 Co4 C1 Co3 -92(2)
C2 Co4 C1 Co6 70(8)
C3 Co4 C1 Co6 -167(2)
C10 Co4 C1 Co6 84.6(19)
Co1 Co4 C1 Co6 -169(3)
Co3 Co4 C1 Co6 92(2)
Au4 Co4 C1 Co6 -81.9(16)
Au3 Co4 C1 Co6 -13.8(18)
Co5 Co4 C1 Co6 -89.7(19)
C2 Co4 C1 Co1 -121(8)
C3 Co4 C1 Co1 3(2)
C10 Co4 C1 Co1 -106.2(16)
Co3 Co4 C1 Co1 -98.6(19)
Au4 Co4 C1 Co1 87.2(12)
Au3 Co4 C1 Co1 155.3(9)
Co5 Co4 C1 Co1 79.5(15)
Co6 Co4 C1 Co1 169(3)
C2 Co4 C1 Co2 163(15)
C3 Co4 C1 Co2 -73(17)
C10 Co4 C1 Co2 178(17)
Co1 Co4 C1 Co2 -75(17)
Co3 Co4 C1 Co2 -174(18)
Au4 Co4 C1 Co2 12(17)
Au3 Co4 C1 Co2 80(17)
Co5 Co4 C1 Co2 4(16)
Co6 Co4 C1 Co2 94(17)
C2 Co4 C1 Co5 159(7)
C3 Co4 C1 Co5 -77(2)
C10 Co4 C1 Co5 174.3(18)
Co1 Co4 C1 Co5 -79.5(15)
Co3 Co4 C1 Co5 -178(3)
Au4 Co4 C1 Co5 7.8(16)
Au3 Co4 C1 Co5 75.9(13)
Co6 Co4 C1 Co5 89.7(19)
C11 Co6 C1 Co3 12(3)
C9 Co6 C1 Co3 175(3)
C12 Co6 C1 Co3 -89(2)
Co2 Co6 C1 Co3 -93.5(17)
Co5 Co6 C1 Co3 -170(2)
Au3 Co6 C1 Co3 107.6(13)
Co4 Co6 C1 Co3 95(2)
C11 Co6 C1 Co4 -82(3)
C9 Co6 C1 Co4 80(4)
C12 Co6 C1 Co4 176(2)
Co2 Co6 C1 Co4 172(3)
Co3 Co6 C1 Co4 -95(2)
Co5 Co6 C1 Co4 95(2)
Au3 Co6 C1 Co4 13.0(17)
C11 Co6 C1 Co1 163(12)
C9 Co6 C1 Co1 -34(13)
C12 Co6 C1 Co1 62(12)
Co2 Co6 C1 Co1 57(11)
Co3 Co6 C1 Co1 151(13)
Co5 Co6 C1 Co1 -19(11)
Au3 Co6 C1 Co1 -102(12)
Co4 Co6 C1 Co1 -115(13)
C11 Co6 C1 Co2 106(3)
C9 Co6 C1 Co2 -92(4)
C12 Co6 C1 Co2 4(2)
Co3 Co6 C1 Co2 93.5(17)
Co5 Co6 C1 Co2 -76.7(13)
Au3 Co6 C1 Co2 -158.9(10)
Co4 Co6 C1 Co2 -172(3)
C11 Co6 C1 Co5 -178(3)
C9 Co6 C1 Co5 -15(4)
C12 Co6 C1 Co5 81(2)
Co2 Co6 C1 Co5 76.7(13)
Co3 Co6 C1 Co5 170(2)
Au3 Co6 C1 Co5 -82.2(11)
Co4 Co6 C1 Co5 -95(2)
C4 Co1 C1 Co3 33(8)
C5 Co1 C1 Co3 172(2)
C3 Co1 C1 Co3 -96(2)
Co4 Co1 C1 Co3 -94(2)
Co5 Co1 C1 Co3 170(2)
Au2 Co1 C1 Co3 44.4(14)
Au1 Co1 C1 Co3 -17.2(15)
Co2 Co1 C1 Co3 94(2)
C4 Co1 C1 Co4 126(7)
C5 Co1 C1 Co4 -95(2)
C3 Co1 C1 Co4 -2(2)
Co5 Co1 C1 Co4 -96.4(16)
Au2 Co1 C1 Co4 137.9(13)
Au1 Co1 C1 Co4 76.3(13)
Co3 Co1 C1 Co4 94(2)
Co2 Co1 C1 Co4 -172(2)
C4 Co1 C1 Co6 -118(12)
C5 Co1 C1 Co6 21(12)
C3 Co1 C1 Co6 114(12)
Co4 Co1 C1 Co6 116(12)
Co5 Co1 C1 Co6 20(11)
Au2 Co1 C1 Co6 -106(12)
Au1 Co1 C1 Co6 -168(12)
Co3 Co1 C1 Co6 -150(13)
Co2 Co1 C1 Co6 -56(11)
C4 Co1 C1 Co2 -61(8)
C5 Co1 C1 Co2 77(2)
C3 Co1 C1 Co2 170(2)
Co4 Co1 C1 Co2 172(2)
Co5 Co1 C1 Co2 75.9(14)
Au2 Co1 C1 Co2 -49.9(12)
Au1 Co1 C1 Co2 -111.4(13)
Co3 Co1 C1 Co2 -94(2)
C4 Co1 C1 Co5 -137(7)
C5 Co1 C1 Co5 1(2)
C3 Co1 C1 Co5 94(2)
Co4 Co1 C1 Co5 96.4(16)
Au2 Co1 C1 Co5 -125.8(10)
Au1 Co1 C1 Co5 172.7(9)
Co3 Co1 C1 Co5 -170(2)
Co2 Co1 C1 Co5 -75.9(14)
C13 Co2 C1 Co3 -52(9)
C12 Co2 C1 Co3 86(2)
C6 Co2 C1 Co3 -178(2)
Co5 Co2 C1 Co3 -178(2)
Co6 Co2 C1 Co3 90.8(17)
Au2 Co2 C1 Co3 -49.1(13)
Co1 Co2 C1 Co3 -99(2)
C13 Co2 C1 Co4 122(18)
C12 Co2 C1 Co4 -100(17)
C6 Co2 C1 Co4 -5(17)
Co5 Co2 C1 Co4 -4(16)
Co6 Co2 C1 Co4 -95(17)
Co3 Co2 C1 Co4 174(18)
Au2 Co2 C1 Co4 125(17)
Co1 Co2 C1 Co4 75(17)
C13 Co2 C1 Co6 -143(8)
C12 Co2 C1 Co6 -5(2)
C6 Co2 C1 Co6 91(2)
Co5 Co2 C1 Co6 91.0(14)
Co3 Co2 C1 Co6 -90.8(17)
Au2 Co2 C1 Co6 -139.9(12)
Co1 Co2 C1 Co6 170(2)
C13 Co2 C1 Co1 47(9)
C12 Co2 C1 Co1 -175(2)
C6 Co2 C1 Co1 -79(2)
Co5 Co2 C1 Co1 -79.0(14)
Co6 Co2 C1 Co1 -170(2)
Co3 Co2 C1 Co1 99(2)
Au2 Co2 C1 Co1 50.1(12)
C13 Co2 C1 Co5 126(8)
C12 Co2 C1 Co5 -96(2)
C6 Co2 C1 Co5 0(2)
Co6 Co2 C1 Co5 -91.0(14)
Co3 Co2 C1 Co5 178(2)
Au2 Co2 C1 Co5 129.1(10)
Co1 Co2 C1 Co5 79.0(14)
C7 Co5 C1 Co3 127(13)
C5 Co5 C1 Co3 -86(14)
C6 Co5 C1 Co3 11(14)
Co2 Co5 C1 Co3 11(13)
Co1 Co5 C1 Co3 -85(14)
Co6 Co5 C1 Co3 91(14)
Au4 Co5 C1 Co3 -176(14)
Co4 Co5 C1 Co3 -169(15)
C7 Co5 C1 Co4 -64(7)
C5 Co5 C1 Co4 83(2)
C6 Co5 C1 Co4 180(2)
Co2 Co5 C1 Co4 179(2)
Co1 Co5 C1 Co4 84.0(16)
Co6 Co5 C1 Co4 -100.0(19)
Au4 Co5 C1 Co4 -7.1(14)
C7 Co5 C1 Co6 36(7)
C5 Co5 C1 Co6 -177(2)
C6 Co5 C1 Co6 -80(2)
Co2 Co5 C1 Co6 -80.6(14)
Co1 Co5 C1 Co6 -176(2)
Au4 Co5 C1 Co6 92.9(12)
Co4 Co5 C1 Co6 100.0(19)
C7 Co5 C1 Co1 -148(6)
C5 Co5 C1 Co1 -1(2)
C6 Co5 C1 Co1 95.7(19)
Co2 Co5 C1 Co1 95.4(14)
Co6 Co5 C1 Co1 176(2)
Au4 Co5 C1 Co1 -91.0(10)
Co4 Co5 C1 Co1 -84.0(16)
C7 Co5 C1 Co2 116(6)
C5 Co5 C1 Co2 -97(2)
C6 Co5 C1 Co2 0(2)
Co1 Co5 C1 Co2 -95.4(14)
Co6 Co5 C1 Co2 80.6(14)
Au4 Co5 C1 Co2 173.5(9)
Co4 Co5 C1 Co2 -179(2)
C1 Co4 C2 O2 -137(63)
C3 Co4 C2 O2 98(66)
C10 Co4 C2 O2 -152(67)
Co1 Co4 C2 O2 117(65)
Co3 Co4 C2 O2 -155(65)
Au4 Co4 C2 O2 16(66)
Au3 Co4 C2 O2 -50(66)
Co5 Co4 C2 O2 12(70)
Co6 Co4 C2 O2 -83(67)
C2 Co4 C3 O3 -17(10)
C1 Co4 C3 O3 178(9)
C10 Co4 C3 O3 -100(10)
Co1 Co4 C3 O3 -180(100)
Co3 Co4 C3 O3 -139(9)
Au4 Co4 C3 O3 73(9)
Au3 Co4 C3 O3 50(11)
Co5 Co4 C3 O3 134(10)
Co6 Co4 C3 O3 164(7)
C2 Co4 C3 Co1 163(3)
C1 Co4 C3 Co1 -2(2)
C10 Co4 C3 Co1 80(2)
Co3 Co4 C3 Co1 41.1(19)
Au4 Co4 C3 Co1 -107.3(16)
Au3 Co4 C3 Co1 -130.4(18)
Co5 Co4 C3 Co1 -46.4(15)
Co6 Co4 C3 Co1 -16(4)
C4 Co1 C3 O3 15(11)
C5 Co1 C3 O3 -80(10)
C1 Co1 C3 O3 -178(10)
Co4 Co1 C3 O3 180(100)
Co5 Co1 C3 O3 -126(10)
Au2 Co1 C3 O3 94(11)
Au1 Co1 C3 O3 90(10)
Co3 Co1 C3 O3 144(10)
Co2 Co1 C3 O3 -167(8)
C4 Co1 C3 Co4 -164(2)
C5 Co1 C3 Co4 100(2)
C1 Co1 C3 Co4 2(2)
Co5 Co1 C3 Co4 53.8(17)
Au2 Co1 C3 Co4 -86(3)
Au1 Co1 C3 Co4 -89.6(16)
Co3 Co1 C3 Co4 -36.2(18)
Co2 Co1 C3 Co4 13(4)
C5 Co1 C4 O4 9(29)
C1 Co1 C4 O4 147(25)
C3 Co1 C4 O4 -84(29)
Co4 Co1 C4 O4 -104(29)
Co5 Co1 C4 O4 23(31)
Au2 Co1 C4 O4 136(29)
Au1 Co1 C4 O4 -161(30)
Co3 Co1 C4 O4 172(28)
Co2 Co1 C4 O4 99(29)
C7 Co5 C5 O5 -22(6)
C6 Co5 C5 O5 68(6)
C1 Co5 C5 O5 170(6)
Co2 Co5 C5 O5 119(6)
Co1 Co5 C5 O5 168(7)
Co6 Co5 C5 O5 167(4)
Au4 Co5 C5 O5 -96(6)
Co4 Co5 C5 O5 -152(6)
C7 Co5 C5 Co1 170(2)
C6 Co5 C5 Co1 -100(2)
C1 Co5 C5 Co1 1(2)
Co2 Co5 C5 Co1 -49.5(19)
Co6 Co5 C5 Co1 -1(4)
Au4 Co5 C5 Co1 96.0(17)
Co4 Co5 C5 Co1 40.3(17)
C4 Co1 C5 O5 1(7)
C1 Co1 C5 O5 -168(7)
C3 Co1 C5 O5 97(7)
Co4 Co1 C5 O5 147(7)
Co5 Co1 C5 O5 -166(8)
Au2 Co1 C5 O5 -79(7)
Au1 Co1 C5 O5 52(13)
Co3 Co1 C5 O5 -160(5)
Co2 Co1 C5 O5 -125(7)
C4 Co1 C5 Co5 167(2)
C1 Co1 C5 Co5 -2(2)
C3 Co1 C5 Co5 -97(2)
Co4 Co1 C5 Co5 -46.9(19)
Au2 Co1 C5 Co5 87(2)
Au1 Co1 C5 Co5 -141(6)
Co3 Co1 C5 Co5 6(4)
Co2 Co1 C5 Co5 41.0(17)
C7 Co5 C6 O6 12(8)
C5 Co5 C6 O6 -90(8)
C1 Co5 C6 O6 174(7)
Co2 Co5 C6 O6 174(9)
Co1 Co5 C6 O6 -137(7)
Co6 Co5 C6 O6 131(7)
Au4 Co5 C6 O6 17(12)
Co4 Co5 C6 O6 174(6)
C7 Co5 C6 Co2 -162(3)
C5 Co5 C6 Co2 97(2)
C1 Co5 C6 Co2 0(2)
Co1 Co5 C6 Co2 49.4(16)
Co6 Co5 C6 Co2 -43.3(14)
Au4 Co5 C6 Co2 -156(4)
Co4 Co5 C6 Co2 0(3)
C13 Co2 C6 O6 23(7)
C12 Co2 C6 O6 -72(6)
C1 Co2 C6 O6 -174(6)
Co5 Co2 C6 O6 -175(7)
Co6 Co2 C6 O6 -125(6)
Co3 Co2 C6 O6 -176(4)
Au2 Co2 C6 O6 93(6)
Co1 Co2 C6 O6 143(6)
C13 Co2 C6 Co5 -162(3)
C12 Co2 C6 Co5 103(2)
C1 Co2 C6 Co5 0(2)
Co6 Co2 C6 Co5 49.6(15)
Co3 Co2 C6 Co5 -1(4)
Au2 Co2 C6 Co5 -93(2)
Co1 Co2 C6 Co5 -42.1(14)
C5 Co5 C7 O7 145(100)
C6 Co5 C7 O7 49(100)
C1 Co5 C7 O7 -69(100)
Co2 Co5 C7 O7 29(100)
Co1 Co5 C7 O7 158(100)
Co6 Co5 C7 O7 -42(100)
Au4 Co5 C7 O7 -129(100)
Co4 Co5 C7 O7 -116(100)
C10 Co3 C8 O8 117(75)
C1 Co3 C8 O8 -44(77)
Co4 Co3 C8 O8 106(79)
Co6 Co3 C8 O8 7(76)
Au1 Co3 C8 O8 -166(75)
Co2 Co3 C8 O8 -50(75)
Au2 Co3 C8 O8 -105(76)
Co1 Co3 C8 O8 -110(73)
C11 Co6 C9 O9 176(23)
C1 Co6 C9 O9 12(26)
C12 Co6 C9 O9 -86(24)
Co2 Co6 C9 O9 -51(25)
Co3 Co6 C9 O9 130(26)
Co5 Co6 C9 O9 1(24)
Au3 Co6 C9 O9 87(24)
Co4 Co6 C9 O9 59(24)
C8 Co3 C10 O10 1(14)
C1 Co3 C10 O10 170(13)
Co4 Co3 C10 O10 179(14)
Co6 Co3 C10 O10 123(13)
Au1 Co3 C10 O10 -92(13)
Co2 Co3 C10 O10 152(11)
Au2 Co3 C10 O10 -79(14)
Co1 Co3 C10 O10 -144(13)
C8 Co3 C10 Co4 -178(2)
C1 Co3 C10 Co4 -9.0(19)
Co6 Co3 C10 Co4 -56.5(11)
Au1 Co3 C10 Co4 88.7(10)
Co2 Co3 C10 Co4 -27(5)
Au2 Co3 C10 Co4 102(3)
Co1 Co3 C10 Co4 36.6(13)
C2 Co4 C10 O10 4(4)
C1 Co4 C10 O10 -171(4)
C3 Co4 C10 O10 91(4)
Co1 Co4 C10 O10 141(4)
Co3 Co4 C10 O10 -180(5)
Au4 Co4 C10 O10 -57(8)
Au3 Co4 C10 O10 -72(4)
Co5 Co4 C10 O10 -166(3)
Co6 Co4 C10 O10 -129(4)
C2 Co4 C10 Co3 -176(3)
C1 Co4 C10 Co3 8.5(18)
C3 Co4 C10 Co3 -90(2)
Co1 Co4 C10 Co3 -39.2(16)
Au4 Co4 C10 Co3 122(5)
Au3 Co4 C10 Co3 107.5(14)
Co5 Co4 C10 Co3 13(2)
Co6 Co4 C10 Co3 50.6(14)
C9 Co6 C11 O11 -1(36)
C1 Co6 C11 O11 168(34)
C12 Co6 C11 O11 -92(35)
Co2 Co6 C11 O11 -136(34)
Co3 Co6 C11 O11 176(36)
Co5 Co6 C11 O11 163(29)
Au3 Co6 C11 O11 72(35)
Co4 Co6 C11 O11 128(35)
C13 Co2 C12 O12 6(11)
C6 Co2 C12 O12 98(10)
C1 Co2 C12 O12 -159(10)
Co5 Co2 C12 O12 147(10)
Co6 Co2 C12 O12 -163(12)
Co3 Co2 C12 O12 -118(10)
Au2 Co2 C12 O12 -65(11)
Co1 Co2 C12 O12 -164(8)
C13 Co2 C12 Co6 170(3)
C6 Co2 C12 Co6 -99(2)
C1 Co2 C12 Co6 5(2)
Co5 Co2 C12 Co6 -49.2(18)
Co3 Co2 C12 Co6 45.3(16)
Au2 Co2 C12 Co6 98.0(19)
Co1 Co2 C12 Co6 -1(4)
C11 Co6 C12 O12 51(6)
C9 Co6 C12 O12 -55(6)
C1 Co6 C12 O12 165(5)
Co2 Co6 C12 O12 170(7)
Co3 Co6 C12 O12 123(5)
Co5 Co6 C12 O12 -148(5)
Au3 Co6 C12 O12 -74(8)
Co4 Co6 C12 O12 169(4)
C11 Co6 C12 Co2 -119(3)
C9 Co6 C12 Co2 135(3)
C1 Co6 C12 Co2 -5(2)
Co3 Co6 C12 Co2 -47.3(18)
Co5 Co6 C12 Co2 41.9(17)
Au3 Co6 C12 Co2 116(4)
Co4 Co6 C12 Co2 -2(3)
C12 Co2 C13 O13 69(29)
C6 Co2 C13 O13 -24(29)
C1 Co2 C13 O13 -152(23)
Co5 Co2 C13 O13 -44(31)
Co6 Co2 C13 O13 85(30)
Co3 Co2 C13 O13 170(27)
Au2 Co2 C13 O13 -155(30)
Co1 Co2 C13 O13 -117(28)
Co3 Au1 P1 C101 -86.5(17)
Co1 Au1 P1 C101 72.5(17)
Au2 Au1 P1 C101 166.9(14)
Co3 Au1 P1 C113 31.7(18)
Co1 Au1 P1 C113 -169.3(12)
Au2 Au1 P1 C113 -75.0(14)
Co3 Au1 P1 C107 152.1(12)
Co1 Au1 P1 C107 -48.9(16)
Au2 Au1 P1 C107 45.5(15)
C113 P1 C101 C102 12(2)
C107 P1 C101 C102 -98(2)
Au1 P1 C101 C102 135.3(17)
C113 P1 C101 C106 -176.9(18)
C107 P1 C101 C106 73(2)
Au1 P1 C101 C106 -53.5(18)
C106 C101 C102 C103 0.0
P1 C101 C102 C103 171(3)
C101 C102 C103 C104 0.0
C102 C103 C104 C105 0.0
C103 C104 C105 C106 0.0
C104 C105 C106 C101 0.0
C102 C101 C106 C105 0.0
P1 C101 C106 C105 -172(2)
C101 P1 C107 C108 30(2)
C113 P1 C107 C108 -78(2)
Au1 P1 C107 C108 157.7(15)
C101 P1 C107 C112 -149(2)
C113 P1 C107 C112 104(2)
Au1 P1 C107 C112 -21(2)
C112 C107 C108 C109 0.0
P1 C107 C108 C109 -178(3)
C107 C108 C109 C110 0.0
C108 C109 C110 C111 0.0
C109 C110 C111 C112 0.0
C110 C111 C112 C107 0.0
C108 C107 C112 C111 0.0
P1 C107 C112 C111 178(3)
C101 P1 C113 C114 -75(2)
C107 P1 C113 C114 34(2)
Au1 P1 C113 C114 159.1(15)
C101 P1 C113 C118 103(2)
C107 P1 C113 C118 -147.8(19)
Au1 P1 C113 C118 -23(2)
C118 C113 C114 C115 0.0
P1 C113 C114 C115 178(3)
C113 C114 C115 C116 0.0
C114 C115 C116 C117 0.0
C115 C116 C117 C118 0.0
C116 C117 C118 C113 0.0
C114 C113 C118 C117 0.0
P1 C113 C118 C117 -178(2)
Co3 Au2 P2 C213 -31.5(15)
Co2 Au2 P2 C213 -135.3(12)
Co1 Au2 P2 C213 118.9(13)
Au1 Au2 P2 C213 41.3(13)
Co3 Au2 P2 C207 88.8(15)
Co2 Au2 P2 C207 -15.0(16)
Co1 Au2 P2 C207 -120.8(14)
Au1 Au2 P2 C207 161.6(13)
Co3 Au2 P2 C201 -152.2(12)
Co2 Au2 P2 C201 104.0(13)
Co1 Au2 P2 C201 -1.8(16)
Au1 Au2 P2 C201 -79.4(13)
C213 P2 C201 C202 18(2)
C207 P2 C201 C202 -90(2)
Au2 P2 C201 C202 146.7(15)
C213 P2 C201 C206 -161.0(18)
C207 P2 C201 C206 90(2)
Au2 P2 C201 C206 -32.7(19)
C206 C201 C202 C203 0.0
P2 C201 C202 C203 -179(2)
C201 C202 C203 C204 0.0
C202 C203 C204 C205 0.0
C203 C204 C205 C206 0.0
C204 C205 C206 C201 0.0
C202 C201 C206 C205 0.0
P2 C201 C206 C205 179(2)
C213 P2 C207 C208 -115(2)
C201 P2 C207 C208 -7(3)
Au2 P2 C207 C208 116.9(18)
C213 P2 C207 C212 67(2)
C201 P2 C207 C212 175(2)
Au2 P2 C207 C212 -61(2)
C212 C207 C208 C209 0.0
P2 C207 C208 C209 -178(3)
C207 C208 C209 C210 0.0
C208 C209 C210 C211 0.0
C209 C210 C211 C212 0.0
C210 C211 C212 C207 0.0
C208 C207 C212 C211 0.0
P2 C207 C212 C211 178(3)
C207 P2 C213 C214 -148.3(19)
C201 P2 C213 C214 102(2)
Au2 P2 C213 C214 -24(2)
C207 P2 C213 C218 35(2)
C201 P2 C213 C218 -74.3(19)
Au2 P2 C213 C218 159.4(13)
C218 C213 C214 C215 0.0
P2 C213 C214 C215 -177(2)
C213 C214 C215 C216 0.0
C214 C215 C216 C217 0.0
C215 C216 C217 C218 0.0
C216 C217 C218 C213 0.0
C214 C213 C218 C217 0.0
P2 C213 C218 C217 177(2)
Co4 Au3 P3 C307 105(2)
Co6 Au3 P3 C307 -95.8(17)
Au4 Au3 P3 C307 30.8(17)
Co4 Au3 P3 C313 -18(3)
Co6 Au3 P3 C313 141.1(16)
Au4 Au3 P3 C313 -92.4(16)
Co4 Au3 P3 C301 -140.9(16)
Co6 Au3 P3 C301 18.4(16)
Au4 Au3 P3 C301 144.9(13)
C307 P3 C301 C302 152(2)
C313 P3 C301 C302 -97(2)
Au3 P3 C301 C302 29(2)
C307 P3 C301 C306 -30(3)
C313 P3 C301 C306 81(3)
Au3 P3 C301 C306 -152.4(16)
C306 C301 C302 C303 0.0
P3 C301 C302 C303 178(2)
C301 C302 C303 C304 0.0
C302 C303 C304 C305 0.0
C303 C304 C305 C306 0.0
C304 C305 C306 C301 0.0
C302 C301 C306 C305 0.0
P3 C301 C306 C305 -178(3)
C313 P3 C307 C308 23(2)
C301 P3 C307 C308 133.8(18)
Au3 P3 C307 C308 -103.6(16)
C313 P3 C307 C312 -157(2)
C301 P3 C307 C312 -47(2)
Au3 P3 C307 C312 76(2)
C312 C307 C308 C309 0.0
P3 C307 C308 C309 180(2)
C307 C308 C309 C310 0.0
C308 C309 C310 C311 0.0
C309 C310 C311 C312 0.0
C310 C311 C312 C307 0.0
C308 C307 C312 C311 0.0
P3 C307 C312 C311 -179(3)
C307 P3 C313 C314 -109(2)
C301 P3 C313 C314 145(2)
Au3 P3 C313 C314 18(3)
C307 P3 C313 C318 69(3)
C301 P3 C313 C318 -37(3)
Au3 P3 C313 C318 -163.9(17)
C318 C313 C314 C315 0.0
P3 C313 C314 C315 178(3)
C313 C314 C315 C316 0.0
C314 C315 C316 C317 0.0
C315 C316 C317 C318 0.0
C316 C317 C318 C313 0.0
C314 C313 C318 C317 0.0
P3 C313 C318 C317 -178(3)
Co4 Au4 P4 C407 172.7(17)
Co5 Au4 P4 C407 40(2)
Au3 Au4 P4 C407 -89.7(19)
Co4 Au4 P4 C401 -65(2)
Co5 Au4 P4 C401 162.3(15)
Au3 Au4 P4 C401 32.6(18)
Co4 Au4 P4 C413 54(2)
Co5 Au4 P4 C413 -78.3(16)
Au3 Au4 P4 C413 152.0(14)
C407 P4 C401 C402 -27(3)
C413 P4 C401 C402 86(3)
Au4 P4 C401 C402 -153.0(17)
C407 P4 C401 C406 155(2)
C413 P4 C401 C406 -93(2)
Au4 P4 C401 C406 28(2)
C406 C401 C402 C403 0.0
P4 C401 C402 C403 -179(3)
C401 C402 C403 C404 0.0
C402 C403 C404 C405 0.0
C403 C404 C405 C406 0.0
C404 C405 C406 C401 0.0
C402 C401 C406 C405 0.0
P4 C401 C406 C405 179(3)
C401 P4 C407 C408 118(2)
C413 P4 C407 C408 5(3)
Au4 P4 C407 C408 -116(2)
C401 P4 C407 C412 -59(3)
C413 P4 C407 C412 -172(2)
Au4 P4 C407 C412 67(2)
C412 C407 C408 C409 0.0
P4 C407 C408 C409 -177(3)
C407 C408 C409 C410 0.0
C408 C409 C410 C411 0.0
C409 C410 C411 C412 0.0
C410 C411 C412 C407 0.0
C408 C407 C412 C411 0.0
P4 C407 C412 C411 177(3)
C407 P4 C413 C414 84(2)
C401 P4 C413 C414 -29(3)
Au4 P4 C413 C414 -152.3(16)
C407 P4 C413 C418 -84(2)
C401 P4 C413 C418 163(2)
Au4 P4 C413 C418 40(2)
C418 C413 C414 C415 0.0
P4 C413 C414 C415 -168(3)
C413 C414 C415 C416 0.0
C414 C415 C416 C417 0.0
C415 C416 C417 C418 0.0
C416 C417 C418 C413 0.0
C414 C413 C418 C417 0.0
P4 C413 C418 C417 168(3)
C505 O501 C502 C503 16(12)
O501 C502 C503 C504 -41(13)
C502 C503 C504 C505 63(17)
C502 O501 C505 C504 18(11)
C503 C504 C505 O501 -42(12)
